data_4133878
loop_
_publ_author_name
'Lee, Chin-Ho'
'Tang, Man-Chung'
'Kong, Fred Ka-Wai'
'Cheung, Wai-Lung'
'Ng, Maggie'
'Chan, Mei-Yee'
'Yam, Vivian Wing-Wah'

_publ_section_title
;
 Isomeric Tetradentate Ligand-Containing Cyclometalated Gold(III)
 Complexes
;
_journal_name_full 'Journal of the American Chemical Society'
_journal_paper_doi 10.1021/jacs.9b11587
_journal_year 2019
_chemical_formula_moiety 'C53 H55 Au N2'
_chemical_formula_sum 'C53 H55 Au N2'
_chemical_formula_weight 916.96
_space_group_crystal_system orthorhombic
_space_group_IT_number 61
_space_group_name_Hall '-P 2ac 2ab'
_space_group_name_H-M_alt 'P b c a'
_atom_sites_solution_hydrogens geom
_audit_creation_method SHELXL-2016/6
_cell_angle_alpha 90
_cell_angle_beta 90
_cell_angle_gamma 90
_cell_formula_units_Z 24
_cell_length_a 21.975(4)
_cell_length_b 22.822(5)
_cell_length_c 50.375(10)
_cell_measurement_reflns_used 318247
_cell_measurement_temperature 100(2)
_cell_measurement_theta_max 29.86
_cell_measurement_theta_min 0.47
_cell_volume 25264(9)
_computing_cell_refinement 'HKL-3000 (HKL Research Inc., 2009)'
_computing_data_reduction 'HKL-3000 (HKL Research Inc., 2009)'
_computing_structure_refinement 'SHELXL-2016/6 (Sheldrick, 2016)'
_computing_structure_solution 'SHELXT 2014/5 (Sheldrick, 2014)'
_diffrn_ambient_temperature 100(2)
_diffrn_measured_fraction_theta_full 1.000
_diffrn_measured_fraction_theta_max 0.996
_diffrn_measurement_device_type MD2
_diffrn_measurement_method '\w scans'
_diffrn_radiation_type synchrotron
_diffrn_radiation_wavelength 0.82653
_diffrn_reflns_av_R_equivalents 0.0900
_diffrn_reflns_av_unetI/netI 0.0603
_diffrn_reflns_Laue_measured_fraction_full 1.000
_diffrn_reflns_Laue_measured_fraction_max 0.996
_diffrn_reflns_limit_h_max 0
_diffrn_reflns_limit_h_min -26
_diffrn_reflns_limit_k_max 27
_diffrn_reflns_limit_k_min -27
_diffrn_reflns_limit_l_max 60
_diffrn_reflns_limit_l_min -60
_diffrn_reflns_number 82047
_diffrn_reflns_point_group_measured_fraction_full 1.000
_diffrn_reflns_point_group_measured_fraction_max 0.996
_diffrn_reflns_theta_full 29.730
_diffrn_reflns_theta_max 29.909
_diffrn_reflns_theta_min 1.568
_exptl_absorpt_coefficient_mu 5.139
_exptl_absorpt_correction_type none
_exptl_crystal_colour orange
_exptl_crystal_density_diffrn 1.446
_exptl_crystal_description block
_exptl_crystal_F_000 11184
_exptl_crystal_size_max 0.20
_exptl_crystal_size_mid 0.18
_exptl_crystal_size_min 0.16
_refine_diff_density_max 1.319
_refine_diff_density_min -2.327
_refine_diff_density_rms 0.121
_refine_ls_extinction_method none
_refine_ls_goodness_of_fit_ref 1.044
_refine_ls_hydrogen_treatment constr
_refine_ls_matrix_type full
_refine_ls_number_parameters 1546
_refine_ls_number_reflns 23156
_refine_ls_number_restraints 85
_refine_ls_restrained_S_all 1.047
_refine_ls_R_factor_all 0.0549
_refine_ls_R_factor_gt 0.0440
_refine_ls_shift/su_max 0.003
_refine_ls_shift/su_mean 0.000
_refine_ls_structure_factor_coef Fsqd
_refine_ls_weighting_details 'w=1/[\s^2^(Fo^2^)+(0.0600P)^2^+42.3014P] where P=(Fo^2^+2Fc^2^)/3'
_refine_ls_weighting_scheme calc
_refine_ls_wR_factor_gt 0.1133
_refine_ls_wR_factor_ref 0.1209
_reflns_Friedel_coverage 0.000
_reflns_number_gt 19655
_reflns_number_total 23156
_reflns_threshold_expression 'I > 2\s(I)'
_cod_data_source_file ja9b11587_si_002.cif
_cod_data_source_block 6-136
_cod_database_code 4133878
_shelx_shelxl_version_number 2016/6
_shelx_space_group_comment
;
The symmetry employed for this shelxl refinement is uniquely defined
by the following loop, which should always be used as a source of
symmetry information in preference to the above space-group names.
They are only intended as comments.
;

loop_
_space_group_symop_operation_xyz
'x, y, z'
'-x+1/2, -y, z+1/2'
'x+1/2, -y+1/2, -z'
'-x, y+1/2, -z+1/2'
'-x, -y, -z'
'x-1/2, y, -z-1/2'
'-x-1/2, y-1/2, z'
'x, -y-1/2, z-1/2'

loop_
_atom_site_label
_atom_site_type_symbol
_atom_site_fract_x
_atom_site_fract_y
_atom_site_fract_z
_atom_site_U_iso_or_equiv
_atom_site_adp_type
_atom_site_occupancy
_atom_site_site_symmetry_order
_atom_site_calc_flag
_atom_site_refinement_flags_posn
_atom_site_refinement_flags_adp
_atom_site_refinement_flags_occupancy
_atom_site_disorder_assembly
_atom_site_disorder_group
Au1 Au 0.22033(2) 0.04909(2) 0.11293(2) 0.02777(7) Uani 1 1 d . . . . .
Au2 Au 0.43014(2) 0.20835(2) 0.12063(2) 0.03325(7) Uani 1 1 d . . . . .
Au3 Au 0.25440(2) 0.38654(2) 0.13267(2) 0.02844(7) Uani 1 1 d . . . . .
N1 N 0.3084(2) 0.05560(19) 0.10456(8) 0.0330(10) Uani 1 1 d . . . . .
N2 N 0.1302(2) 0.0342(2) 0.11586(8) 0.0317(10) Uani 1 1 d . . . . .
N3 N 0.3409(2) 0.2184(2) 0.12507(10) 0.0402(12) Uani 1 1 d . . . . .
N4 N 0.5160(2) 0.1931(2) 0.11022(9) 0.0377(11) Uani 1 1 d . . . . .
N5 N 0.3445(2) 0.37566(18) 0.13064(8) 0.0298(10) Uani 1 1 d . . . . .
N6 N 0.1654(2) 0.4060(2) 0.12905(8) 0.0335(10) Uani 1 1 d . . . . .
C1 C 0.6842(3) 0.0464(3) 0.05741(12) 0.0516(17) Uani 1 1 d . . . . .
C2 C 0.7016(4) -0.0187(4) 0.05464(15) 0.074(2) Uani 1 1 d . . . . .
H2A H 0.695686 -0.038542 0.071697 0.111 Uiso 1 1 calc R U . . .
H2B H 0.675740 -0.037128 0.041150 0.111 Uiso 1 1 calc R U . . .
H2C H 0.744325 -0.021865 0.049292 0.111 Uiso 1 1 calc R U . . .
C3 C 0.6944(3) 0.0742(4) 0.03038(15) 0.076(2) Uani 1 1 d . . . . .
H3A H 0.666960 0.056282 0.017380 0.115 Uiso 1 1 calc R U . . .
H3B H 0.686096 0.116373 0.031466 0.115 Uiso 1 1 calc R U . . .
H3C H 0.736669 0.068065 0.024866 0.115 Uiso 1 1 calc R U . . .
C4 C 0.7262(4) 0.0734(5) 0.07803(18) 0.092(3) Uani 1 1 d . U . . .
H4A H 0.718932 0.054860 0.095294 0.137 Uiso 1 1 calc R U . . .
H4B H 0.768607 0.067192 0.072745 0.137 Uiso 1 1 calc R U . . .
H4C H 0.718034 0.115499 0.079346 0.137 Uiso 1 1 calc R U . . .
C5 C 0.6183(3) 0.0519(3) 0.06689(11) 0.0411(14) Uani 1 1 d . . . . .
C6 C 0.5976(3) 0.0210(3) 0.08925(10) 0.0397(14) Uani 1 1 d . . . . .
H6 H 0.625848 -0.001551 0.099229 0.048 Uiso 1 1 calc R U . . .
C7 C 0.5378(3) 0.0225(3) 0.09712(10) 0.0375(13) Uani 1 1 d . . . . .
H7 H 0.525667 0.001286 0.112465 0.045 Uiso 1 1 calc R U . . .
C8 C 0.4951(2) 0.0542(2) 0.08310(10) 0.0339(12) Uani 1 1 d . . . . .
C9 C 0.5155(3) 0.0880(3) 0.06196(11) 0.0388(13) Uani 1 1 d . . . . .
H9 H 0.487650 0.112327 0.052672 0.047 Uiso 1 1 calc R U . . .
C10 C 0.5757(3) 0.0868(3) 0.05426(11) 0.0426(14) Uani 1 1 d . . . . .
H10 H 0.588345 0.110685 0.039837 0.051 Uiso 1 1 calc R U . . .
C11 C 0.4299(2) 0.0539(2) 0.09019(11) 0.0349(13) Uani 1 1 d . . . . .
C12 C 0.4112(3) 0.0584(2) 0.11714(11) 0.0324(12) Uani 1 1 d . . . . .
H12 H 0.441164 0.061129 0.130657 0.039 Uiso 1 1 calc R U . . .
C13 C 0.3501(2) 0.0588(2) 0.12415(10) 0.0293(11) Uani 1 1 d . . . . .
C14 C 0.3221(2) 0.0643(2) 0.15056(10) 0.0295(11) Uani 1 1 d . . . . .
C15 C 0.3554(2) 0.0733(2) 0.17339(10) 0.0318(12) Uani 1 1 d . . . . .
H15 H 0.398550 0.073719 0.172584 0.038 Uiso 1 1 calc R U . . .
C16 C 0.3265(3) 0.0816(2) 0.19739(10) 0.0361(13) Uani 1 1 d . . . . .
H16 H 0.349874 0.086027 0.213119 0.043 Uiso 1 1 calc R U . . .
C17 C 0.2630(3) 0.0836(3) 0.19875(11) 0.0412(14) Uani 1 1 d . . . . .
C18 C 0.2299(3) 0.0746(2) 0.17534(10) 0.0339(12) Uani 1 1 d . . . . .
H18 H 0.186802 0.077249 0.176122 0.041 Uiso 1 1 calc R U . . .
C19 C 0.2567(2) 0.0622(2) 0.15114(10) 0.0264(11) Uani 1 1 d . . . . .
C20 C 0.2284(3) 0.0946(4) 0.22478(12) 0.0550(19) Uani 1 1 d . . . . .
C21 C 0.2715(4) 0.1057(5) 0.24796(14) 0.088(3) Uani 1 1 d . . . . .
H21A H 0.247815 0.112564 0.264149 0.132 Uiso 1 1 calc R U . . .
H21B H 0.297899 0.071570 0.250476 0.132 Uiso 1 1 calc R U . . .
H21C H 0.296556 0.140281 0.244162 0.132 Uiso 1 1 calc R U . . .
C22 C 0.1896(3) 0.0399(4) 0.23096(12) 0.068(2) Uani 1 1 d . . . . .
H22A H 0.161751 0.032360 0.216157 0.103 Uiso 1 1 calc R U . . .
H22B H 0.216365 0.005951 0.233435 0.103 Uiso 1 1 calc R U . . .
H22C H 0.166100 0.046576 0.247208 0.103 Uiso 1 1 calc R U . . .
C23 C 0.1862(4) 0.1494(4) 0.22126(15) 0.075(2) Uani 1 1 d . . . . .
H23A H 0.158262 0.142769 0.206405 0.113 Uiso 1 1 calc R U . . .
H23B H 0.162759 0.155726 0.237564 0.113 Uiso 1 1 calc R U . . .
H23C H 0.211205 0.184065 0.217621 0.113 Uiso 1 1 calc R U . . .
C24 C 0.3840(3) 0.0484(3) 0.07072(11) 0.0364(13) Uani 1 1 d . . . . .
C25 C 0.3932(3) 0.0330(3) 0.04143(11) 0.0465(15) Uani 1 1 d . . . . .
H25A H 0.434241 0.045949 0.035850 0.056 Uiso 1 1 calc R U . . .
H25B H 0.391327 -0.010136 0.039347 0.056 Uiso 1 1 calc R U . . .
C26 C 0.3468(3) 0.0605(3) 0.02365(11) 0.0470(16) Uani 1 1 d . . . . .
H26A H 0.350247 0.042857 0.005747 0.056 Uiso 1 1 calc R U . . .
H26B H 0.355862 0.102804 0.021992 0.056 Uiso 1 1 calc R U . . .
C27 C 0.2821(3) 0.0532(3) 0.03344(11) 0.0398(14) Uani 1 1 d . . . . .
C28 C 0.2721(3) 0.0496(2) 0.06087(11) 0.0345(13) Uani 1 1 d . . . . .
C29 C 0.3238(3) 0.0509(2) 0.07842(10) 0.0317(12) Uani 1 1 d . . . . .
C30 C 0.2302(3) 0.0533(3) 0.01743(11) 0.0435(15) Uani 1 1 d . . . . .
H30 H 0.234770 0.054012 -0.001325 0.052 Uiso 1 1 calc R U . . .
C31 C 0.1728(3) 0.0524(3) 0.02820(11) 0.0420(15) Uani 1 1 d . . . . .
H31 H 0.138694 0.051944 0.016612 0.050 Uiso 1 1 calc R U . . .
C32 C 0.1625(3) 0.0521(3) 0.05606(11) 0.0392(14) Uani 1 1 d . . . . .
C33 C 0.2136(3) 0.0483(2) 0.07220(11) 0.0368(13) Uani 1 1 d . . . . .
C34 C 0.1013(3) 0.0557(3) 0.06773(11) 0.0395(14) Uani 1 1 d . . . . .
C35 C 0.0502(3) 0.0680(3) 0.05193(11) 0.0501(17) Uani 1 1 d . . . . .
H35 H 0.056750 0.075432 0.033594 0.060 Uiso 1 1 calc R U . . .
C36 C -0.0093(3) 0.0702(3) 0.06131(12) 0.0556(19) Uani 1 1 d D . . . .
C37 C -0.0197(3) 0.0581(3) 0.08782(11) 0.0421(15) Uani 1 1 d . . . . .
H37 H -0.059975 0.058328 0.094727 0.051 Uiso 1 1 calc R U . . .
C38 C 0.0299(3) 0.0455(2) 0.10441(11) 0.0357(13) Uani 1 1 d . . . . .
C39 C 0.0899(2) 0.0463(2) 0.09511(10) 0.0328(12) Uani 1 1 d . . . . .
C40A C -0.0658(4) 0.0931(5) 0.04492(19) 0.044(3) Uani 0.614(7) 1 d D . P A 1
C41A C -0.0458(6) 0.1219(6) 0.01855(19) 0.047(3) Uani 0.614(7) 1 d D . P A 1
H41A H -0.021542 0.156993 0.022377 0.071 Uiso 0.614(7) 1 calc R U P A 1
H41B H -0.021210 0.094111 0.008318 0.071 Uiso 0.614(7) 1 calc R U P A 1
H41C H -0.081825 0.132978 0.008259 0.071 Uiso 0.614(7) 1 calc R U P A 1
C42A C -0.1077(5) 0.1383(5) 0.05907(19) 0.048(2) Uani 0.614(7) 1 d D . P A 1
H42A H -0.121705 0.122013 0.076004 0.072 Uiso 0.614(7) 1 calc R U P A 1
H42B H -0.084865 0.174475 0.062364 0.072 Uiso 0.614(7) 1 calc R U P A 1
H42C H -0.142879 0.146906 0.047777 0.072 Uiso 0.614(7) 1 calc R U P A 1
C43A C -0.1044(6) 0.0374(6) 0.0396(3) 0.064(3) Uani 0.614(7) 1 d D . P A 1
H43A H -0.116560 0.019853 0.056558 0.096 Uiso 0.614(7) 1 calc R U P A 1
H43B H -0.140745 0.047939 0.029428 0.096 Uiso 0.614(7) 1 calc R U P A 1
H43C H -0.080130 0.009073 0.029487 0.096 Uiso 0.614(7) 1 calc R U P A 1
C40B C -0.0572(7) 0.0691(7) 0.0381(3) 0.044(3) Uani 0.386(7) 1 d D . P A 2
C41B C -0.0513(7) 0.0241(8) 0.0159(3) 0.047(3) Uani 0.386(7) 1 d D . P A 2
H41D H -0.010890 0.027406 0.007742 0.071 Uiso 0.386(7) 1 calc R U P A 2
H41E H -0.056492 -0.015367 0.023170 0.071 Uiso 0.386(7) 1 calc R U P A 2
H41F H -0.082563 0.031406 0.002412 0.071 Uiso 0.386(7) 1 calc R U P A 2
C42B C -0.0488(11) 0.1318(9) 0.0275(4) 0.048(2) Uani 0.386(7) 1 d D . P A 2
H42D H -0.052901 0.159780 0.042173 0.072 Uiso 0.386(7) 1 calc R U P A 2
H42E H -0.008353 0.135608 0.019553 0.072 Uiso 0.386(7) 1 calc R U P A 2
H42F H -0.079942 0.139983 0.014072 0.072 Uiso 0.386(7) 1 calc R U P A 2
C43B C -0.1194(8) 0.0667(11) 0.0518(4) 0.064(3) Uani 0.386(7) 1 d D . P A 2
H43D H -0.120991 0.096257 0.065901 0.096 Uiso 0.386(7) 1 calc R U P A 2
H43E H -0.151482 0.074455 0.038795 0.096 Uiso 0.386(7) 1 calc R U P A 2
H43F H -0.125410 0.027681 0.059552 0.096 Uiso 0.386(7) 1 calc R U P A 2
C44 C 0.0943(2) 0.0234(2) 0.13837(9) 0.0271(11) Uani 1 1 d . . . . .
C45 C 0.0324(2) 0.0304(2) 0.13209(10) 0.0308(12) Uani 1 1 d . . . . .
C46 C -0.0130(2) 0.0195(2) 0.15090(10) 0.0302(11) Uani 1 1 d . . . . .
H46 H -0.054603 0.024980 0.146376 0.036 Uiso 1 1 calc R U . . .
C47 C 0.0027(2) 0.0007(2) 0.17618(10) 0.0295(11) Uani 1 1 d . . . . .
C48 C 0.0648(2) -0.0085(2) 0.18144(10) 0.0283(11) Uani 1 1 d . . . . .
H48 H 0.075915 -0.022324 0.198545 0.034 Uiso 1 1 calc R U . . .
C49 C 0.1106(2) 0.0014(2) 0.16323(10) 0.0296(11) Uani 1 1 d . . . . .
H49 H 0.151897 -0.006431 0.167479 0.036 Uiso 1 1 calc R U . . .
C50 C -0.0449(2) -0.0119(2) 0.19761(10) 0.0332(12) Uani 1 1 d . . . . .
C51 C -0.1096(3) 0.0001(3) 0.18793(12) 0.0486(16) Uani 1 1 d . . . . .
H51A H -0.112812 0.041007 0.182141 0.073 Uiso 1 1 calc R U . . .
H51B H -0.119083 -0.025885 0.173011 0.073 Uiso 1 1 calc R U . . .
H51C H -0.138409 -0.007009 0.202422 0.073 Uiso 1 1 calc R U . . .
C52 C -0.0416(3) -0.0757(3) 0.20642(11) 0.0413(14) Uani 1 1 d . . . . .
H52A H -0.000410 -0.084520 0.212731 0.062 Uiso 1 1 calc R U . . .
H52B H -0.070807 -0.082434 0.220811 0.062 Uiso 1 1 calc R U . . .
H52C H -0.051480 -0.101309 0.191400 0.062 Uiso 1 1 calc R U . . .
C53 C -0.0325(3) 0.0278(3) 0.22153(11) 0.0468(15) Uani 1 1 d . . . . .
H53A H -0.034601 0.068932 0.215950 0.070 Uiso 1 1 calc R U . . .
H53B H -0.063173 0.020546 0.235273 0.070 Uiso 1 1 calc R U . . .
H53C H 0.008042 0.019477 0.228646 0.070 Uiso 1 1 calc R U . . .
C54 C -0.0428(3) 0.2290(3) 0.15284(17) 0.0593(19) Uani 1 1 d . . . . .
C55 C -0.0564(4) 0.1734(4) 0.1677(2) 0.097(3) Uani 1 1 d . U . . .
H55A H -0.030001 0.170855 0.183331 0.146 Uiso 1 1 calc R U . . .
H55B H -0.099050 0.173474 0.173304 0.146 Uiso 1 1 calc R U . . .
H55C H -0.048889 0.139710 0.156087 0.146 Uiso 1 1 calc R U . . .
C56 C -0.0798(5) 0.2374(6) 0.1290(2) 0.116(4) Uani 1 1 d . U . . .
H56A H -0.068411 0.274351 0.120378 0.174 Uiso 1 1 calc R U . . .
H56B H -0.072732 0.204837 0.116653 0.174 Uiso 1 1 calc R U . . .
H56C H -0.122894 0.238601 0.133870 0.174 Uiso 1 1 calc R U . . .
C57 C -0.0605(4) 0.2772(4) 0.1732(2) 0.091(3) Uani 1 1 d . U . . .
H57A H -0.036229 0.272490 0.189333 0.136 Uiso 1 1 calc R U . . .
H57B H -0.052616 0.315934 0.165443 0.136 Uiso 1 1 calc R U . . .
H57C H -0.103800 0.273744 0.177499 0.136 Uiso 1 1 calc R U . . .
C58 C 0.0251(3) 0.2306(3) 0.14552(17) 0.0595(19) Uani 1 1 d . . . . .
C59 C 0.0475(3) 0.1922(3) 0.12628(19) 0.072(2) Uani 1 1 d . . . . .
H59 H 0.019969 0.166985 0.117297 0.086 Uiso 1 1 calc R U . . .
C60 C 0.1090(3) 0.1900(3) 0.11995(17) 0.062(2) Uani 1 1 d . . . . .
H60 H 0.122961 0.163755 0.106625 0.075 Uiso 1 1 calc R U . . .
C61 C 0.1506(3) 0.2265(3) 0.13325(15) 0.0510(17) Uani 1 1 d . . . . .
C62 C 0.1276(3) 0.2655(3) 0.15184(15) 0.0517(16) Uani 1 1 d . . . . .
H62 H 0.154637 0.291304 0.160765 0.062 Uiso 1 1 calc R U . . .
C63 C 0.0660(3) 0.2677(3) 0.15768(15) 0.0523(17) Uani 1 1 d . . . . .
H63 H 0.051673 0.295267 0.170333 0.063 Uiso 1 1 calc R U . . .
C64 C 0.2170(3) 0.2227(3) 0.12889(15) 0.0482(17) Uani 1 1 d . . . . .
C65 C 0.2549(3) 0.2223(3) 0.15186(13) 0.0432(14) Uani 1 1 d . . . . .
H65 H 0.236829 0.224777 0.168958 0.052 Uiso 1 1 calc R U . . .
C66 C 0.3169(3) 0.2184(2) 0.14966(13) 0.0391(13) Uani 1 1 d . . . . .
C67 C 0.3633(3) 0.2162(2) 0.17036(11) 0.0351(13) Uani 1 1 d . . . . .
C68 C 0.3487(3) 0.2212(3) 0.19725(12) 0.0417(14) Uani 1 1 d . . . . .
H68 H 0.307368 0.224792 0.202510 0.050 Uiso 1 1 calc R U . . .
C69 C 0.3941(3) 0.2208(3) 0.21623(12) 0.0432(14) Uani 1 1 d . . . . .
H69 H 0.383333 0.222626 0.234479 0.052 Uiso 1 1 calc R U . . .
C70 C 0.4555(3) 0.2179(2) 0.20913(11) 0.0360(13) Uani 1 1 d . . . . .
C71 C 0.4686(3) 0.2128(2) 0.18206(11) 0.0360(13) Uani 1 1 d . . . . .
H71 H 0.510076 0.210747 0.176848 0.043 Uiso 1 1 calc R U . . .
C72 C 0.4243(3) 0.2106(2) 0.16224(11) 0.0359(13) Uani 1 1 d . . . . .
C73 C 0.5044(3) 0.2204(3) 0.23063(11) 0.0389(13) Uani 1 1 d . . . . .
C74 C 0.4969(3) 0.1673(3) 0.24910(12) 0.0551(18) Uani 1 1 d . . . . .
H74A H 0.501298 0.131096 0.238796 0.083 Uiso 1 1 calc R U . . .
H74B H 0.528088 0.168534 0.262983 0.083 Uiso 1 1 calc R U . . .
H74C H 0.456440 0.168307 0.257293 0.083 Uiso 1 1 calc R U . . .
C75 C 0.5691(3) 0.2187(3) 0.21891(12) 0.0471(16) Uani 1 1 d . . . . .
H75A H 0.574351 0.182684 0.208551 0.071 Uiso 1 1 calc R U . . .
H75B H 0.575252 0.252753 0.207375 0.071 Uiso 1 1 calc R U . . .
H75C H 0.599006 0.219506 0.233356 0.071 Uiso 1 1 calc R U . . .
C76 C 0.4976(3) 0.2765(3) 0.24656(12) 0.0468(15) Uani 1 1 d . . . . .
H76A H 0.529001 0.278008 0.260344 0.070 Uiso 1 1 calc R U . . .
H76B H 0.502003 0.310368 0.234739 0.070 Uiso 1 1 calc R U . . .
H76C H 0.457261 0.277450 0.254885 0.070 Uiso 1 1 calc R U . . .
C77 C 0.2449(3) 0.2200(3) 0.10373(14) 0.0429(15) Uani 1 1 d . . . . .
C78 C 0.2125(3) 0.2173(3) 0.07687(15) 0.0571(18) Uani 1 1 d . . . . .
H78A H 0.201695 0.175963 0.073205 0.069 Uiso 1 1 calc R U . . .
H78B H 0.174121 0.239731 0.078199 0.069 Uiso 1 1 calc R U . . .
C79 C 0.2483(3) 0.2405(4) 0.05366(15) 0.063(2) Uani 1 1 d . . . . .
H79A H 0.241541 0.283297 0.052600 0.075 Uiso 1 1 calc R U . . .
H79B H 0.231463 0.222946 0.037262 0.075 Uiso 1 1 calc R U . . .
C80 C 0.3166(3) 0.2296(3) 0.05394(14) 0.0488(16) Uani 1 1 d . . . . .
C81 C 0.3441(3) 0.2207(3) 0.07822(11) 0.0407(14) Uani 1 1 d . . . . .
C82 C 0.3073(3) 0.2185(2) 0.10260(13) 0.0405(14) Uani 1 1 d . . . . .
C83 C 0.3545(3) 0.2347(3) 0.03217(13) 0.0516(17) Uani 1 1 d . . . . .
H83 H 0.337242 0.238173 0.014954 0.062 Uiso 1 1 calc R U . . .
C84 C 0.4172(3) 0.2348(3) 0.03497(12) 0.0483(15) Uani 1 1 d . . . . .
H84 H 0.441938 0.238740 0.019605 0.058 Uiso 1 1 calc R U . . .
C85 C 0.4455(3) 0.2291(3) 0.06006(11) 0.0399(13) Uani 1 1 d . . . . .
C86 C 0.4068(3) 0.2191(3) 0.08172(11) 0.0392(14) Uani 1 1 d . . . . .
C87 C 0.5115(3) 0.2368(3) 0.06389(10) 0.0399(14) Uani 1 1 d . . . . .
C88 C 0.5490(3) 0.2620(3) 0.04494(10) 0.0436(14) Uani 1 1 d . . . . .
H88 H 0.530489 0.276450 0.029200 0.052 Uiso 1 1 calc R U . . .
C89 C 0.6121(3) 0.2678(3) 0.04731(11) 0.0460(15) Uani 1 1 d . . . . .
C90 C 0.6403(3) 0.2435(3) 0.06952(10) 0.0397(13) Uani 1 1 d . . . . .
H90 H 0.683318 0.244267 0.071161 0.048 Uiso 1 1 calc R U . . .
C91 C 0.6047(2) 0.2179(2) 0.08931(10) 0.0341(12) Uani 1 1 d . . . . .
C92 C 0.5409(3) 0.2179(3) 0.08755(10) 0.0370(13) Uani 1 1 d . . . . .
C93 C 0.6465(3) 0.3072(3) 0.02787(11) 0.0520(17) Uani 1 1 d . . . . .
C94 C 0.6260(3) 0.2981(3) -0.00096(11) 0.0538(17) Uani 1 1 d . . . . .
H94A H 0.581824 0.303546 -0.002175 0.081 Uiso 1 1 calc R U . . .
H94B H 0.646466 0.326548 -0.012445 0.081 Uiso 1 1 calc R U . . .
H94C H 0.636481 0.258273 -0.006656 0.081 Uiso 1 1 calc R U . . .
C95 C 0.7140(3) 0.2985(4) 0.02908(15) 0.073(2) Uani 1 1 d . . . . .
H95A H 0.733859 0.324663 0.016292 0.110 Uiso 1 1 calc R U . . .
H95B H 0.728603 0.307507 0.047010 0.110 Uiso 1 1 calc R U . . .
H95C H 0.723813 0.257750 0.024722 0.110 Uiso 1 1 calc R U . . .
C96 C 0.6321(4) 0.3722(3) 0.03562(14) 0.073(2) Uani 1 1 d . . . . .
H96A H 0.587998 0.378672 0.034936 0.110 Uiso 1 1 calc R U . . .
H96B H 0.646840 0.379947 0.053645 0.110 Uiso 1 1 calc R U . . .
H96C H 0.652308 0.398784 0.023138 0.110 Uiso 1 1 calc R U . . .
C97 C 0.5643(2) 0.1729(3) 0.12554(10) 0.0327(12) Uani 1 1 d . . . . .
C98 C 0.6198(3) 0.1879(2) 0.11376(10) 0.0331(12) Uani 1 1 d . . . . .
C99 C 0.6748(3) 0.1719(2) 0.12585(10) 0.0349(12) Uani 1 1 d . . . . .
H99 H 0.712310 0.183991 0.118272 0.042 Uiso 1 1 calc R U . . .
C100 C 0.6746(2) 0.1383(2) 0.14900(11) 0.0326(12) Uani 1 1 d . . . . .
C101 C 0.6180(2) 0.1216(2) 0.15941(11) 0.0355(12) Uani 1 1 d . . . . .
H101 H 0.617381 0.098293 0.175027 0.043 Uiso 1 1 calc R U . . .
C102 C 0.5629(2) 0.1376(2) 0.14802(10) 0.0335(12) Uani 1 1 d . . . . .
H102 H 0.525348 0.124776 0.155375 0.040 Uiso 1 1 calc R U . . .
C103 C 0.7338(3) 0.1221(3) 0.16335(12) 0.0393(13) Uani 1 1 d . . . . .
C104 C 0.7861(3) 0.1105(4) 0.14353(14) 0.066(2) Uani 1 1 d . . . . .
H10A H 0.774519 0.078620 0.131525 0.099 Uiso 1 1 calc R U . . .
H10B H 0.793974 0.146095 0.133185 0.099 Uiso 1 1 calc R U . . .
H10C H 0.822883 0.099518 0.153308 0.099 Uiso 1 1 calc R U . . .
C105 C 0.7513(3) 0.1709(4) 0.18172(16) 0.071(2) Uani 1 1 d . . . . .
H10D H 0.756228 0.207172 0.171544 0.107 Uiso 1 1 calc R U . . .
H10E H 0.719317 0.176250 0.195075 0.107 Uiso 1 1 calc R U . . .
H10F H 0.789670 0.161132 0.190553 0.107 Uiso 1 1 calc R U . . .
C106 C 0.7263(3) 0.0661(3) 0.17966(15) 0.0560(18) Uani 1 1 d . . . . .
H10G H 0.714798 0.033725 0.167902 0.084 Uiso 1 1 calc R U . . .
H10H H 0.764791 0.056769 0.188509 0.084 Uiso 1 1 calc R U . . .
H10I H 0.694438 0.071886 0.193031 0.084 Uiso 1 1 calc R U . . .
C107 C 0.7341(3) 0.3681(2) 0.13306(10) 0.0421(14) Uani 1 1 d D . . . .
C108 C 0.7581(5) 0.3238(6) 0.1533(3) 0.065(3) Uani 0.623(10) 1 d D U P B 1
H10J H 0.802610 0.326382 0.154122 0.097 Uiso 0.623(10) 1 calc R U P B 1
H10K H 0.740938 0.332405 0.170796 0.097 Uiso 0.623(10) 1 calc R U P B 1
H10L H 0.746283 0.284129 0.147873 0.097 Uiso 0.623(10) 1 calc R U P B 1
C109 C 0.7563(7) 0.4298(5) 0.1390(3) 0.065(4) Uani 0.623(10) 1 d D U P B 1
H10M H 0.800675 0.429672 0.140756 0.098 Uiso 0.623(10) 1 calc R U P B 1
H10N H 0.744446 0.456021 0.124475 0.098 Uiso 0.623(10) 1 calc R U P B 1
H10O H 0.737947 0.443591 0.155612 0.098 Uiso 0.623(10) 1 calc R U P B 1
C110 C 0.7607(5) 0.3489(6) 0.1061(2) 0.056(3) Uani 0.623(10) 1 d D U P B 1
H11A H 0.805253 0.348719 0.107126 0.085 Uiso 0.623(10) 1 calc R U P B 1
H11B H 0.746226 0.309377 0.101784 0.085 Uiso 0.623(10) 1 calc R U P B 1
H11C H 0.747599 0.376262 0.092260 0.085 Uiso 0.623(10) 1 calc R U P B 1
C162 C 0.7500(9) 0.3613(11) 0.1631(3) 0.065(3) Uani 0.377(10) 1 d D . P B 2
H16A H 0.794276 0.361579 0.165392 0.097 Uiso 0.377(10) 1 calc R U P B 2
H16B H 0.732117 0.393870 0.173137 0.097 Uiso 0.377(10) 1 calc R U P B 2
H16C H 0.733512 0.324155 0.169771 0.097 Uiso 0.377(10) 1 calc R U P B 2
C163 C 0.7644(13) 0.4265(8) 0.1247(5) 0.065(4) Uani 0.377(10) 1 d D . P B 2
H16D H 0.808533 0.423557 0.127000 0.098 Uiso 0.377(10) 1 calc R U P B 2
H16E H 0.755137 0.434476 0.105971 0.098 Uiso 0.377(10) 1 calc R U P B 2
H16F H 0.748585 0.458448 0.135688 0.098 Uiso 0.377(10) 1 calc R U P B 2
C164 C 0.7622(9) 0.3158(9) 0.1178(4) 0.056(3) Uani 0.377(10) 1 d D . P B 2
H16G H 0.806586 0.316617 0.119709 0.085 Uiso 0.377(10) 1 calc R U P B 2
H16H H 0.746356 0.278986 0.125026 0.085 Uiso 0.377(10) 1 calc R U P B 2
H16I H 0.751514 0.318711 0.098944 0.085 Uiso 0.377(10) 1 calc R U P B 2
C111 C 0.6653(3) 0.3674(2) 0.13028(10) 0.0344(12) Uani 1 1 d . . . . .
C112 C 0.6287(3) 0.3248(2) 0.14237(10) 0.0360(12) Uani 1 1 d . . . . .
H112 H 0.647576 0.294446 0.152325 0.043 Uiso 1 1 calc R U . . .
C113 C 0.5658(2) 0.3256(3) 0.14022(10) 0.0338(12) Uani 1 1 d . . . . .
H113 H 0.542635 0.295675 0.148605 0.041 Uiso 1 1 calc R U . . .
C114 C 0.5359(3) 0.3692(2) 0.12605(10) 0.0338(12) Uani 1 1 d . . . . .
C115 C 0.5716(2) 0.4110(3) 0.11326(10) 0.0346(12) Uani 1 1 d . . . . .
H115 H 0.552510 0.440563 0.102899 0.042 Uiso 1 1 calc R U . . .
C118 C 0.6341(3) 0.4103(3) 0.11539(11) 0.0372(13) Uani 1 1 d . . . . .
H118 H 0.657009 0.439635 0.106517 0.045 Uiso 1 1 calc R U . . .
C119 C 0.4691(3) 0.3721(2) 0.12642(11) 0.0321(12) Uani 1 1 d . . . . .
C120 C 0.4390(2) 0.3630(2) 0.15038(10) 0.0300(11) Uani 1 1 d . . . . .
H120 H 0.462388 0.353068 0.165599 0.036 Uiso 1 1 calc R U . . .
C121 C 0.3767(2) 0.3678(2) 0.15297(10) 0.0294(11) Uani 1 1 d . . . . .
C122 C 0.3391(2) 0.3653(2) 0.17685(10) 0.0295(11) Uani 1 1 d . . . . .
C123 C 0.3636(2) 0.3600(2) 0.20224(10) 0.0327(12) Uani 1 1 d . . . . .
H123 H 0.406583 0.359215 0.204405 0.039 Uiso 1 1 calc R U . . .
C124 C 0.3267(2) 0.3557(2) 0.22431(10) 0.0332(12) Uani 1 1 d . . . . .
H124 H 0.344369 0.354281 0.241505 0.040 Uiso 1 1 calc R U . . .
C125 C 0.2636(2) 0.3535(2) 0.22154(10) 0.0321(12) Uani 1 1 d . . . . .
C126 C 0.2394(3) 0.3604(2) 0.19588(11) 0.0330(12) Uani 1 1 d . . . . .
H126 H 0.196455 0.358545 0.193759 0.040 Uiso 1 1 calc R U . . .
C127 C 0.2751(2) 0.3698(2) 0.17336(11) 0.0303(12) Uani 1 1 d . . . . .
C128 C 0.2231(3) 0.3461(3) 0.24619(11) 0.0380(13) Uani 1 1 d . . . . .
C129 C 0.1569(3) 0.3349(3) 0.23912(12) 0.0505(16) Uani 1 1 d . . . . .
H12A H 0.153858 0.299040 0.228485 0.076 Uiso 1 1 calc R U . . .
H12B H 0.133032 0.330313 0.255429 0.076 Uiso 1 1 calc R U . . .
H12C H 0.141062 0.368066 0.228888 0.076 Uiso 1 1 calc R U . . .
C130 C 0.2259(3) 0.4024(3) 0.26280(14) 0.063(2) Uani 1 1 d . . . . .
H13A H 0.268208 0.410580 0.267632 0.094 Uiso 1 1 calc R U . . .
H13B H 0.209589 0.435128 0.252412 0.094 Uiso 1 1 calc R U . . .
H13C H 0.201560 0.397375 0.278953 0.094 Uiso 1 1 calc R U . . .
C131 C 0.2464(3) 0.2941(3) 0.26309(12) 0.0476(16) Uani 1 1 d . . . . .
H13D H 0.289112 0.300721 0.267812 0.071 Uiso 1 1 calc R U . . .
H13E H 0.221977 0.290983 0.279304 0.071 Uiso 1 1 calc R U . . .
H13F H 0.242879 0.257762 0.252855 0.071 Uiso 1 1 calc R U . . .
C132 C 0.4329(2) 0.3837(2) 0.10318(10) 0.0288(11) Uani 1 1 d . . . . .
C133 C 0.4576(2) 0.3990(3) 0.07624(10) 0.0357(13) Uani 1 1 d . . . . .
H13G H 0.495713 0.376906 0.073283 0.043 Uiso 1 1 calc R U . . .
H13H H 0.467678 0.441281 0.075924 0.043 Uiso 1 1 calc R U . . .
C134 C 0.4131(3) 0.3856(3) 0.05327(11) 0.0412(14) Uani 1 1 d . . . . .
H13I H 0.424229 0.410592 0.037944 0.049 Uiso 1 1 calc R U . . .
H13J H 0.418914 0.344355 0.047814 0.049 Uiso 1 1 calc R U . . .
C135 C 0.3470(3) 0.3948(2) 0.05911(10) 0.0368(13) Uani 1 1 d . . . . .
C136 C 0.3269(3) 0.3923(2) 0.08525(10) 0.0333(12) Uani 1 1 d . . . . .
C137 C 0.3706(3) 0.3837(2) 0.10662(10) 0.0308(12) Uani 1 1 d . . . . .
C138 C 0.3016(3) 0.4012(3) 0.03966(11) 0.0397(13) Uani 1 1 d . . . . .
H138 H 0.313314 0.405732 0.021621 0.048 Uiso 1 1 calc R U . . .
C139 C 0.2407(3) 0.4010(3) 0.04602(11) 0.0427(14) Uani 1 1 d . . . . .
H139 H 0.211486 0.405058 0.032248 0.051 Uiso 1 1 calc R U . . .
C140 C 0.2205(3) 0.3948(2) 0.07260(11) 0.0353(13) Uani 1 1 d . . . . .
C141 C 0.2656(3) 0.3935(2) 0.09213(11) 0.0352(13) Uani 1 1 d . . . . .
C142 C 0.1553(3) 0.3891(2) 0.07924(11) 0.0351(13) Uani 1 1 d . . . . .
C143 C 0.1113(3) 0.3776(3) 0.05999(12) 0.0430(14) Uani 1 1 d . . . . .
H143 H 0.125104 0.370501 0.042400 0.052 Uiso 1 1 calc R U . . .
C144 C 0.0490(3) 0.3755(3) 0.06444(12) 0.0423(14) Uani 1 1 d . . . . .
C145 C 0.0287(3) 0.3856(2) 0.09025(11) 0.0391(13) Uani 1 1 d . . . . .
H145 H -0.013566 0.385021 0.094131 0.047 Uiso 1 1 calc R U . . .
C146 C 0.0706(3) 0.3965(3) 0.11029(11) 0.0372(13) Uani 1 1 d . . . . .
C147 C 0.1339(3) 0.3950(2) 0.10526(11) 0.0335(12) Uani 1 1 d . . . . .
C148 C 0.0032(3) 0.3603(3) 0.04215(12) 0.0507(17) Uani 1 1 d D . . . .
C149 C 0.0271(19) 0.3045(13) 0.0275(7) 0.074(3) Uani 0.170(7) 1 d D U P C 1
H14A H -0.001272 0.294010 0.013201 0.111 Uiso 0.170(7) 1 calc R U P C 1
H14B H 0.067258 0.312616 0.019872 0.111 Uiso 0.170(7) 1 calc R U P C 1
H14C H 0.030137 0.271962 0.040066 0.111 Uiso 0.170(7) 1 calc R U P C 1
C150 C 0.0025(16) 0.4161(15) 0.0238(6) 0.059(2) Uani 0.170(7) 1 d D U P C 1
H15A H -0.025772 0.409737 0.009020 0.088 Uiso 0.170(7) 1 calc R U P C 1
H15B H -0.010680 0.450156 0.034131 0.088 Uiso 0.170(7) 1 calc R U P C 1
H15C H 0.043470 0.423041 0.016800 0.088 Uiso 0.170(7) 1 calc R U P C 1
C151 C -0.0626(14) 0.3493(17) 0.0541(8) 0.085(4) Uani 0.170(7) 1 d D U P C 1
H15D H -0.090959 0.339743 0.039710 0.128 Uiso 0.170(7) 1 calc R U P C 1
H15E H -0.061062 0.316708 0.066732 0.128 Uiso 0.170(7) 1 calc R U P C 1
H15F H -0.076582 0.384784 0.063237 0.128 Uiso 0.170(7) 1 calc R U P C 1
C165 C -0.0153(5) 0.2959(4) 0.04550(17) 0.074(3) Uani 0.830(7) 1 d D . P C 2
H16J H 0.020974 0.271011 0.044637 0.111 Uiso 0.830(7) 1 calc R U P C 2
H16K H -0.035304 0.290640 0.062732 0.111 Uiso 0.830(7) 1 calc R U P C 2
H16L H -0.043516 0.284847 0.031276 0.111 Uiso 0.830(7) 1 calc R U P C 2
C166 C 0.0320(4) 0.3648(4) 0.01446(14) 0.059(2) Uani 0.830(7) 1 d D . P C 2
H16M H 0.067938 0.339475 0.013587 0.088 Uiso 0.830(7) 1 calc R U P C 2
H16N H 0.002357 0.352308 0.001058 0.088 Uiso 0.830(7) 1 calc R U P C 2
H16O H 0.043963 0.405454 0.011063 0.088 Uiso 0.830(7) 1 calc R U P C 2
C167 C -0.0514(4) 0.3988(5) 0.04340(18) 0.085(4) Uani 0.830(7) 1 d D . P C 2
H16P H -0.039011 0.439739 0.041239 0.128 Uiso 0.830(7) 1 calc R U P C 2
H16Q H -0.079743 0.388071 0.029173 0.128 Uiso 0.830(7) 1 calc R U P C 2
H16R H -0.071531 0.393864 0.060630 0.128 Uiso 0.830(7) 1 calc R U P C 2
C152 C 0.1222(2) 0.4169(2) 0.14849(10) 0.0286(11) Uani 1 1 d . . . . .
C153 C 0.0633(2) 0.4109(2) 0.13789(10) 0.0342(12) Uani 1 1 d . . . . .
C154 C 0.0120(2) 0.4231(2) 0.15351(10) 0.0341(12) Uani 1 1 d . . . . .
H154 H -0.027611 0.418908 0.146162 0.041 Uiso 1 1 calc R U . . .
C155 C 0.0188(2) 0.4413(2) 0.17974(10) 0.0311(12) Uani 1 1 d . . . . .
C156 C 0.0786(2) 0.4477(2) 0.18937(11) 0.0343(12) Uani 1 1 d . . . . .
H156 H 0.083926 0.460192 0.207208 0.041 Uiso 1 1 calc R U . . .
C157 C 0.1296(2) 0.4369(2) 0.17437(10) 0.0304(11) Uani 1 1 d . . . . .
H157 H 0.169118 0.442850 0.181542 0.036 Uiso 1 1 calc R U . . .
C158 C -0.0352(3) 0.4567(3) 0.19780(11) 0.0375(13) Uani 1 1 d . . . . .
C159 C -0.0286(3) 0.5204(3) 0.20702(11) 0.0403(13) Uani 1 1 d . . . . .
H15G H -0.062935 0.530608 0.218563 0.060 Uiso 1 1 calc R U . . .
H15H H 0.009540 0.524859 0.216862 0.060 Uiso 1 1 calc R U . . .
H15I H -0.028332 0.546368 0.191537 0.060 Uiso 1 1 calc R U . . .
C160 C -0.0964(3) 0.4505(3) 0.18329(12) 0.0421(14) Uani 1 1 d . . . . .
H16S H -0.101395 0.409996 0.177239 0.063 Uiso 1 1 calc R U . . .
H16T H -0.129615 0.460660 0.195429 0.063 Uiso 1 1 calc R U . . .
H16U H -0.097162 0.476938 0.167962 0.063 Uiso 1 1 calc R U . . .
C161 C -0.0358(3) 0.4165(3) 0.22235(11) 0.0462(15) Uani 1 1 d . . . . .
H16V H -0.040034 0.375597 0.216653 0.069 Uiso 1 1 calc R U . . .
H16W H 0.002314 0.421175 0.232197 0.069 Uiso 1 1 calc R U . . .
H16X H -0.070166 0.426985 0.233813 0.069 Uiso 1 1 calc R U . . .

loop_
_atom_site_aniso_label
_atom_site_aniso_U_11
_atom_site_aniso_U_22
_atom_site_aniso_U_33
_atom_site_aniso_U_23
_atom_site_aniso_U_13
_atom_site_aniso_U_12
Au1 0.02629(13) 0.03672(12) 0.02030(11) 0.00219(8) -0.00011(8) -0.00182(8)
Au2 0.02698(13) 0.03993(13) 0.03283(13) -0.00016(9) -0.00541(9) -0.00008(9)
Au3 0.02620(13) 0.03559(12) 0.02354(11) -0.00041(8) -0.00319(9) -0.00011(8)
N1 0.033(3) 0.042(3) 0.025(2) 0.0022(18) 0.002(2) -0.003(2)
N2 0.037(3) 0.037(2) 0.021(2) 0.0043(18) -0.004(2) -0.003(2)
N3 0.033(3) 0.037(3) 0.051(3) -0.004(2) -0.008(3) -0.001(2)
N4 0.033(3) 0.045(3) 0.035(2) 0.005(2) -0.002(2) -0.006(2)
N5 0.034(3) 0.033(2) 0.023(2) 0.0007(17) 0.000(2) 0.001(2)
N6 0.034(3) 0.040(3) 0.027(2) -0.0014(19) -0.010(2) 0.001(2)
C1 0.031(3) 0.084(5) 0.040(3) -0.012(3) 0.010(3) -0.004(3)
C2 0.065(5) 0.099(6) 0.058(4) 0.000(4) 0.027(4) 0.022(5)
C3 0.054(5) 0.111(7) 0.064(5) 0.010(5) 0.033(4) 0.011(5)
C4 0.051(4) 0.139(7) 0.084(5) -0.040(5) 0.014(4) -0.001(5)
C5 0.030(3) 0.059(4) 0.034(3) -0.013(3) 0.005(3) -0.001(3)
C6 0.030(3) 0.064(4) 0.025(3) -0.006(3) 0.003(2) 0.006(3)
C7 0.035(3) 0.049(3) 0.028(3) -0.004(2) 0.005(3) 0.001(3)
C8 0.030(3) 0.046(3) 0.026(3) -0.006(2) 0.003(2) -0.002(2)
C9 0.032(3) 0.049(3) 0.035(3) 0.003(3) 0.001(3) 0.000(3)
C10 0.037(3) 0.058(4) 0.033(3) -0.002(3) 0.009(3) -0.008(3)
C11 0.031(3) 0.038(3) 0.037(3) 0.003(2) -0.001(3) 0.001(2)
C12 0.032(3) 0.035(3) 0.031(3) -0.003(2) 0.003(2) 0.004(2)
C13 0.028(3) 0.039(3) 0.021(2) -0.002(2) -0.004(2) -0.001(2)
C14 0.029(3) 0.040(3) 0.019(2) 0.000(2) -0.004(2) 0.001(2)
C15 0.031(3) 0.034(3) 0.030(3) -0.002(2) -0.001(2) -0.002(2)
C16 0.041(3) 0.047(3) 0.021(3) -0.001(2) -0.002(2) -0.009(3)
C17 0.044(3) 0.048(4) 0.031(3) -0.006(3) 0.006(3) -0.011(3)
C18 0.032(3) 0.036(3) 0.034(3) -0.003(2) 0.001(2) -0.007(2)
C19 0.020(2) 0.036(3) 0.023(2) 0.001(2) -0.009(2) -0.002(2)
C20 0.046(4) 0.093(5) 0.026(3) -0.015(3) 0.008(3) -0.022(4)
C21 0.064(5) 0.168(9) 0.032(4) -0.022(5) 0.008(4) -0.043(6)
C22 0.060(5) 0.116(7) 0.029(3) 0.006(4) 0.001(3) -0.031(5)
C23 0.064(5) 0.093(6) 0.068(5) -0.037(4) 0.031(4) -0.006(4)
C24 0.030(3) 0.047(3) 0.032(3) 0.002(2) 0.005(3) -0.004(2)
C25 0.043(3) 0.067(4) 0.030(3) -0.001(3) 0.005(3) 0.000(3)
C26 0.045(4) 0.070(4) 0.026(3) 0.001(3) 0.007(3) -0.001(3)
C27 0.040(3) 0.054(4) 0.025(3) 0.003(2) 0.000(3) -0.008(3)
C28 0.033(3) 0.045(3) 0.025(3) 0.001(2) -0.001(2) -0.006(2)
C29 0.031(3) 0.040(3) 0.024(3) 0.000(2) -0.002(2) -0.005(2)
C30 0.045(4) 0.066(4) 0.019(3) 0.007(3) -0.001(3) -0.006(3)
C31 0.042(3) 0.060(4) 0.024(3) 0.011(2) -0.008(3) -0.015(3)
C32 0.037(3) 0.052(4) 0.028(3) 0.012(2) -0.003(3) -0.008(3)
C33 0.045(4) 0.041(3) 0.025(3) 0.005(2) 0.001(3) -0.007(3)
C34 0.031(3) 0.062(4) 0.026(3) 0.011(3) -0.005(2) -0.011(3)
C35 0.041(3) 0.082(5) 0.028(3) 0.020(3) -0.008(3) -0.019(3)
C36 0.033(3) 0.102(6) 0.032(3) 0.025(3) -0.016(3) -0.018(4)
C37 0.029(3) 0.062(4) 0.036(3) 0.014(3) -0.011(3) -0.011(3)
C38 0.039(3) 0.039(3) 0.028(3) 0.006(2) 0.002(3) -0.008(3)
C39 0.030(3) 0.040(3) 0.028(3) 0.005(2) -0.011(2) -0.006(2)
C40A 0.032(5) 0.068(9) 0.031(6) 0.008(5) -0.013(4) -0.013(5)
C41A 0.044(5) 0.075(7) 0.024(4) 0.007(4) -0.015(5) -0.004(5)
C42A 0.039(5) 0.068(6) 0.036(5) 0.005(4) -0.011(4) 0.012(5)
C43A 0.045(6) 0.085(10) 0.062(8) 0.004(5) -0.029(6) -0.012(6)
C40B 0.032(5) 0.068(9) 0.031(6) 0.008(5) -0.013(4) -0.013(5)
C41B 0.044(5) 0.075(7) 0.024(4) 0.007(4) -0.015(5) -0.004(5)
C42B 0.039(5) 0.068(6) 0.036(5) 0.005(4) -0.011(4) 0.012(5)
C43B 0.045(6) 0.085(10) 0.062(8) 0.004(5) -0.029(6) -0.012(6)
C44 0.027(3) 0.032(3) 0.022(2) -0.002(2) 0.004(2) -0.006(2)
C45 0.031(3) 0.038(3) 0.023(2) 0.000(2) -0.003(2) 0.003(2)
C46 0.024(3) 0.033(3) 0.034(3) -0.001(2) -0.001(2) -0.001(2)
C47 0.027(3) 0.036(3) 0.026(2) -0.001(2) 0.003(2) 0.000(2)
C48 0.029(3) 0.034(3) 0.022(2) 0.004(2) -0.003(2) -0.003(2)
C49 0.023(3) 0.035(3) 0.031(3) -0.003(2) 0.000(2) -0.003(2)
C50 0.029(3) 0.043(3) 0.027(3) 0.000(2) 0.001(2) 0.000(2)
C51 0.030(3) 0.074(4) 0.042(3) 0.012(3) 0.005(3) 0.001(3)
C52 0.035(3) 0.051(4) 0.038(3) 0.003(3) 0.012(3) -0.005(3)
C53 0.044(4) 0.060(4) 0.036(3) -0.009(3) 0.011(3) -0.002(3)
C54 0.026(3) 0.056(4) 0.095(6) -0.001(4) -0.009(4) 0.003(3)
C55 0.067(5) 0.089(6) 0.136(7) 0.017(5) 0.019(5) -0.002(5)
C56 0.068(5) 0.180(9) 0.099(6) 0.006(6) -0.006(5) 0.015(6)
C57 0.062(5) 0.091(6) 0.120(6) -0.011(5) 0.014(5) -0.012(4)
C58 0.029(3) 0.047(4) 0.103(6) -0.001(4) -0.006(4) 0.005(3)
C59 0.028(4) 0.056(4) 0.131(7) -0.007(5) -0.010(4) -0.016(3)
C60 0.044(4) 0.036(3) 0.107(6) -0.015(4) -0.020(4) -0.003(3)
C61 0.030(3) 0.046(4) 0.077(5) 0.001(3) -0.007(3) -0.004(3)
C62 0.035(3) 0.041(3) 0.079(5) -0.001(3) 0.003(3) 0.000(3)
C63 0.031(3) 0.047(4) 0.078(5) 0.005(3) 0.005(3) -0.001(3)
C64 0.027(3) 0.035(3) 0.082(5) -0.008(3) 0.001(3) 0.004(3)
C65 0.031(3) 0.046(3) 0.053(4) -0.004(3) -0.003(3) 0.001(3)
C66 0.034(3) 0.032(3) 0.052(4) -0.002(3) 0.001(3) 0.001(2)
C67 0.030(3) 0.030(3) 0.045(3) 0.004(2) 0.001(3) 0.004(2)
C68 0.034(3) 0.045(3) 0.046(3) -0.004(3) 0.006(3) -0.001(3)
C69 0.051(4) 0.044(3) 0.035(3) 0.002(2) 0.009(3) 0.002(3)
C70 0.039(3) 0.034(3) 0.035(3) -0.001(2) 0.000(3) 0.002(2)
C71 0.030(3) 0.037(3) 0.040(3) 0.005(2) 0.006(3) -0.001(2)
C72 0.038(3) 0.035(3) 0.034(3) 0.003(2) 0.002(3) 0.002(2)
C73 0.044(3) 0.042(3) 0.031(3) 0.002(2) 0.002(3) -0.001(3)
C74 0.075(5) 0.050(4) 0.041(3) 0.010(3) -0.013(3) -0.002(3)
C75 0.037(3) 0.069(4) 0.035(3) 0.001(3) -0.004(3) 0.006(3)
C76 0.048(4) 0.050(4) 0.043(3) -0.006(3) -0.004(3) 0.003(3)
C77 0.028(3) 0.036(3) 0.064(4) -0.007(3) -0.018(3) 0.001(2)
C78 0.044(4) 0.053(4) 0.074(5) 0.000(4) -0.013(4) -0.001(3)
C79 0.046(4) 0.074(5) 0.068(5) -0.019(4) -0.032(4) 0.016(4)
C80 0.043(4) 0.045(4) 0.059(4) -0.014(3) -0.022(3) 0.004(3)
C81 0.044(3) 0.041(3) 0.037(3) -0.006(2) -0.019(3) -0.002(3)
C82 0.032(3) 0.036(3) 0.053(4) -0.006(3) -0.014(3) 0.004(2)
C83 0.054(4) 0.060(4) 0.040(3) -0.010(3) -0.023(3) 0.007(3)
C84 0.052(4) 0.057(4) 0.036(3) -0.003(3) -0.012(3) 0.002(3)
C85 0.040(3) 0.045(3) 0.035(3) -0.003(2) -0.011(3) 0.000(3)
C86 0.037(3) 0.047(3) 0.034(3) -0.005(2) -0.023(3) 0.003(3)
C87 0.049(4) 0.045(3) 0.025(3) -0.003(2) -0.008(3) -0.001(3)
C88 0.045(4) 0.063(4) 0.022(3) -0.002(3) -0.004(3) 0.000(3)
C89 0.049(4) 0.062(4) 0.027(3) 0.004(3) 0.001(3) -0.004(3)
C90 0.038(3) 0.054(4) 0.027(3) 0.003(2) -0.001(3) -0.004(3)
C91 0.029(3) 0.049(3) 0.024(3) 0.000(2) 0.000(2) -0.002(2)
C92 0.035(3) 0.049(3) 0.027(3) -0.006(2) -0.002(3) 0.002(3)
C93 0.049(4) 0.077(5) 0.030(3) 0.011(3) 0.002(3) -0.006(4)
C94 0.052(4) 0.081(5) 0.028(3) 0.006(3) 0.005(3) 0.008(4)
C95 0.047(4) 0.124(7) 0.049(4) 0.030(4) 0.006(4) -0.006(4)
C96 0.094(6) 0.076(5) 0.049(4) -0.001(4) 0.022(4) -0.008(5)
C97 0.024(3) 0.046(3) 0.028(3) -0.003(2) -0.002(2) -0.004(2)
C98 0.035(3) 0.042(3) 0.022(2) -0.004(2) -0.006(2) -0.002(3)
C99 0.031(3) 0.049(3) 0.025(3) -0.003(2) 0.006(2) -0.005(3)
C100 0.026(3) 0.040(3) 0.032(3) -0.005(2) -0.003(2) 0.002(2)
C101 0.032(3) 0.041(3) 0.033(3) 0.002(2) -0.002(3) 0.001(2)
C102 0.026(3) 0.044(3) 0.031(3) 0.003(2) 0.002(2) -0.001(2)
C103 0.029(3) 0.054(4) 0.035(3) 0.001(3) -0.006(3) -0.001(3)
C104 0.027(3) 0.118(7) 0.052(4) 0.011(4) -0.006(3) 0.008(4)
C105 0.064(5) 0.079(6) 0.072(5) -0.012(4) -0.038(4) 0.002(4)
C106 0.030(3) 0.067(4) 0.072(5) 0.021(4) -0.006(3) 0.005(3)
C107 0.030(3) 0.053(4) 0.044(4) 0.002(3) 0.001(3) 0.001(3)
C108 0.041(5) 0.084(8) 0.070(7) 0.024(6) -0.008(5) 0.008(6)
C109 0.041(6) 0.058(5) 0.096(11) -0.014(8) -0.018(9) -0.001(4)
C110 0.035(4) 0.063(7) 0.071(8) -0.012(5) 0.009(5) 0.003(6)
C162 0.041(5) 0.084(8) 0.070(7) 0.024(6) -0.008(5) 0.008(6)
C163 0.041(6) 0.058(5) 0.096(11) -0.014(8) -0.018(9) -0.001(4)
C164 0.035(4) 0.063(7) 0.071(8) -0.012(5) 0.009(5) 0.003(6)
C111 0.031(3) 0.043(3) 0.029(3) -0.002(2) 0.002(2) 0.006(3)
C112 0.036(3) 0.044(3) 0.028(3) -0.001(2) -0.001(2) 0.005(3)
C113 0.029(3) 0.045(3) 0.027(3) 0.000(2) -0.001(2) 0.000(2)
C114 0.041(3) 0.039(3) 0.021(2) -0.002(2) 0.003(2) 0.006(3)
C115 0.030(3) 0.042(3) 0.031(3) 0.004(2) 0.002(2) 0.004(2)
C118 0.031(3) 0.045(3) 0.035(3) 0.004(2) 0.004(3) 0.000(3)
C119 0.027(3) 0.038(3) 0.031(3) -0.003(2) 0.002(2) 0.003(2)
C120 0.027(3) 0.037(3) 0.026(3) 0.001(2) 0.000(2) 0.004(2)
C121 0.028(3) 0.034(3) 0.027(3) -0.002(2) 0.002(2) 0.004(2)
C122 0.029(3) 0.036(3) 0.024(3) -0.001(2) -0.002(2) -0.001(2)
C123 0.023(3) 0.043(3) 0.031(3) 0.004(2) 0.000(2) 0.002(2)
C124 0.031(3) 0.042(3) 0.027(3) 0.001(2) -0.002(2) 0.001(2)
C125 0.031(3) 0.035(3) 0.030(3) 0.003(2) 0.002(2) 0.000(2)
C126 0.028(3) 0.033(3) 0.038(3) 0.003(2) 0.002(3) 0.003(2)
C127 0.023(3) 0.037(3) 0.031(3) 0.001(2) -0.007(2) 0.004(2)
C128 0.033(3) 0.053(3) 0.029(3) 0.006(3) 0.004(2) 0.002(3)
C129 0.036(3) 0.072(4) 0.044(3) 0.012(3) 0.008(3) 0.003(3)
C130 0.066(5) 0.067(5) 0.055(4) -0.012(4) 0.026(4) -0.006(4)
C131 0.048(4) 0.062(4) 0.032(3) 0.013(3) 0.009(3) 0.003(3)
C132 0.032(3) 0.029(3) 0.026(3) 0.001(2) 0.005(2) 0.000(2)
C133 0.032(3) 0.044(3) 0.031(3) -0.003(2) 0.002(2) 0.008(3)
C134 0.045(4) 0.054(4) 0.024(3) -0.001(2) 0.007(3) 0.005(3)
C135 0.039(3) 0.045(3) 0.026(3) 0.003(2) 0.003(3) 0.001(3)
C136 0.035(3) 0.038(3) 0.027(3) 0.000(2) -0.003(2) 0.006(2)
C137 0.035(3) 0.034(3) 0.024(3) 0.001(2) -0.003(2) 0.005(2)
C138 0.042(3) 0.054(4) 0.023(3) 0.001(2) -0.004(3) 0.004(3)
C139 0.047(4) 0.051(4) 0.029(3) -0.005(3) -0.012(3) 0.006(3)
C140 0.035(3) 0.042(3) 0.029(3) -0.006(2) -0.001(2) 0.003(2)
C141 0.036(3) 0.042(3) 0.028(3) 0.002(2) -0.010(3) 0.004(3)
C142 0.037(3) 0.039(3) 0.030(3) -0.001(2) -0.008(3) 0.002(2)
C143 0.048(4) 0.049(4) 0.032(3) -0.008(3) -0.009(3) 0.003(3)
C144 0.035(3) 0.053(4) 0.039(3) -0.007(3) -0.014(3) 0.003(3)
C145 0.034(3) 0.046(3) 0.036(3) -0.004(2) -0.011(3) -0.002(3)
C146 0.036(3) 0.043(3) 0.033(3) -0.006(2) -0.012(3) 0.004(3)
C147 0.034(3) 0.031(3) 0.036(3) -0.001(2) -0.012(3) -0.001(2)
C148 0.045(4) 0.065(4) 0.041(3) -0.017(3) -0.015(3) -0.002(3)
C149 0.089(7) 0.083(6) 0.049(5) -0.006(4) -0.019(5) -0.042(5)
C150 0.057(5) 0.085(6) 0.036(4) -0.002(4) -0.023(4) -0.016(4)
C151 0.065(6) 0.130(9) 0.060(6) -0.034(6) -0.042(5) 0.036(6)
C165 0.089(7) 0.083(6) 0.049(5) -0.006(4) -0.019(5) -0.042(5)
C166 0.057(5) 0.085(6) 0.036(4) -0.002(4) -0.023(4) -0.016(4)
C167 0.065(6) 0.130(9) 0.060(6) -0.034(6) -0.042(5) 0.036(6)
C152 0.027(3) 0.032(3) 0.027(3) 0.001(2) 0.001(2) 0.000(2)
C153 0.029(3) 0.041(3) 0.032(3) -0.002(2) 0.001(2) 0.003(2)
C154 0.026(3) 0.038(3) 0.038(3) 0.005(2) -0.011(2) 0.001(2)
C155 0.022(3) 0.038(3) 0.033(3) 0.009(2) -0.005(2) -0.002(2)
C156 0.031(3) 0.045(3) 0.027(3) 0.001(2) -0.009(2) 0.000(2)
C157 0.023(3) 0.036(3) 0.032(3) 0.001(2) -0.005(2) 0.000(2)
C158 0.030(3) 0.047(3) 0.035(3) 0.005(2) 0.003(3) 0.005(2)
C159 0.032(3) 0.051(4) 0.038(3) 0.001(3) 0.001(3) 0.004(3)
C160 0.029(3) 0.058(4) 0.040(3) -0.002(3) -0.001(3) 0.004(3)
C161 0.039(3) 0.059(4) 0.040(3) 0.010(3) 0.004(3) 0.002(3)

loop_
_atom_type_symbol
_atom_type_description
_atom_type_scat_dispersion_real
_atom_type_scat_dispersion_imag
_atom_type_scat_source
C C 0.0050 0.0020 'International Tables Vol C Tables 4.2.6.8 and 6.1.1.4'
Au Au -4.6410 11.1860 'International Tables Vol C Tables 4.2.6.8 and 6.1.1.4'
N N 0.0090 0.0050 'International Tables Vol C Tables 4.2.6.8 and 6.1.1.4'
H H 0.0000 0.0000 'International Tables Vol C Tables 4.2.6.8 and 6.1.1.4'

loop_
_geom_angle_atom_site_label_1
_geom_angle_atom_site_label_2
_geom_angle_atom_site_label_3
_geom_angle
N1 Au1 N2 170.37(17)
N1 Au1 C33 81.9(2)
N2 Au1 C33 90.0(2)
N1 Au1 C19 79.25(18)
N2 Au1 C19 109.29(18)
C33 Au1 C19 160.1(2)
N3 Au2 N4 170.4(2)
N3 Au2 C86 81.2(2)
N4 Au2 C86 90.3(2)
N3 Au2 C72 79.9(2)
N4 Au2 C72 109.0(2)
C86 Au2 C72 160.1(2)
N5 Au3 N6 170.11(17)
N5 Au3 C141 80.8(2)
N6 Au3 C141 90.5(2)
N5 Au3 C127 79.40(18)
N6 Au3 C127 109.46(19)
C141 Au3 C127 159.9(2)
C13 N1 C29 122.9(5)
C13 N1 Au1 120.7(4)
C29 N1 Au1 116.1(4)
C39 N2 C44 106.3(4)
C39 N2 Au1 122.4(3)
C44 N2 Au1 130.0(3)
C66 N3 C82 123.8(5)
C66 N3 Au2 119.3(4)
C82 N3 Au2 116.4(4)
C92 N4 C97 106.9(5)
C92 N4 Au2 121.4(4)
C97 N4 Au2 129.5(4)
C121 N5 C137 123.1(5)
C121 N5 Au3 119.8(3)
C137 N5 Au3 116.7(4)
C152 N6 C147 107.3(4)
C152 N6 Au3 129.8(3)
C147 N6 Au3 121.0(4)
C3 C1 C4 110.7(7)
C3 C1 C5 112.6(6)
C4 C1 C5 109.1(5)
C3 C1 C2 106.6(6)
C4 C1 C2 107.6(7)
C5 C1 C2 110.0(6)
C10 C5 C6 116.0(5)
C10 C5 C1 122.9(6)
C6 C5 C1 121.0(6)
C7 C6 C5 121.9(6)
C6 C7 C8 121.1(5)
C7 C8 C9 117.6(5)
C7 C8 C11 122.3(5)
C9 C8 C11 120.1(5)
C10 C9 C8 121.0(6)
C9 C10 C5 122.1(6)
C24 C11 C12 117.6(5)
C24 C11 C8 121.7(5)
C12 C11 C8 120.7(5)
C13 C12 C11 121.6(5)
N1 C13 C12 118.0(5)
N1 C13 C14 112.5(5)
C12 C13 C14 129.4(5)
C15 C14 C19 121.2(5)
C15 C14 C13 123.1(5)
C19 C14 C13 115.7(4)
C14 C15 C16 120.5(5)
C15 C16 C17 120.5(5)
C16 C17 C18 118.2(5)
C16 C17 C20 122.8(5)
C18 C17 C20 119.0(5)
C19 C18 C17 123.4(5)
C18 C19 C14 115.9(5)
C18 C19 Au1 132.3(4)
C14 C19 Au1 111.4(3)
C21 C20 C17 111.9(6)
C21 C20 C22 108.9(6)
C17 C20 C22 108.2(6)
C21 C20 C23 108.7(7)
C17 C20 C23 109.1(6)
C22 C20 C23 110.0(6)
C29 C24 C11 119.1(5)
C29 C24 C25 114.1(5)
C11 C24 C25 126.5(5)
C26 C25 C24 113.0(5)
C25 C26 C27 113.5(5)
C30 C27 C28 116.2(5)
C30 C27 C26 125.3(5)
C28 C27 C26 118.4(5)
C27 C28 C33 123.0(5)
C27 C28 C29 118.7(5)
C33 C28 C29 118.2(5)
N1 C29 C24 120.8(5)
N1 C29 C28 113.5(5)
C24 C29 C28 125.7(5)
C31 C30 C27 121.4(5)
C30 C31 C32 122.4(5)
C33 C32 C31 116.8(5)
C33 C32 C34 120.6(5)
C31 C32 C34 122.6(5)
C32 C33 C28 120.0(5)
C32 C33 Au1 129.9(4)
C28 C33 Au1 109.8(4)
C35 C34 C39 116.1(5)
C35 C34 C32 121.1(5)
C39 C34 C32 122.9(5)
C36 C35 C34 124.5(5)
C37 C36 C35 118.4(5)
C37 C36 C40B 127.1(8)
C35 C36 C40B 112.1(8)
C37 C36 C40A 116.2(6)
C35 C36 C40A 125.0(6)
C36 C37 C38 119.1(6)
C39 C38 C37 122.0(5)
C39 C38 C45 107.0(5)
C37 C38 C45 131.0(5)
N2 C39 C38 110.2(5)
N2 C39 C34 130.1(5)
C38 C39 C34 119.6(5)
C41A C40A C43A 110.9(10)
C41A C40A C42A 106.3(9)
C43A C40A C42A 107.5(9)
C41A C40A C36 111.4(8)
C43A C40A C36 104.3(8)
C42A C40A C36 116.4(7)
C41B C40B C43B 112.5(14)
C41B C40B C42B 111.1(14)
C43B C40B C42B 107.3(16)
C41B C40B C36 119.9(12)
C43B C40B C36 105.2(11)
C42B C40B C36 99.4(12)
C49 C44 N2 130.0(5)
C49 C44 C45 119.4(5)
N2 C44 C45 110.1(4)
C46 C45 C44 121.2(5)
C46 C45 C38 132.3(5)
C44 C45 C38 106.4(5)
C47 C46 C45 119.9(5)
C46 C47 C48 117.5(5)
C46 C47 C50 122.3(5)
C48 C47 C50 120.2(4)
C49 C48 C47 123.9(5)
C48 C49 C44 117.9(5)
C52 C50 C51 108.0(5)
C52 C50 C47 110.7(4)
C51 C50 C47 112.2(4)
C52 C50 C53 109.2(5)
C51 C50 C53 108.0(5)
C47 C50 C53 108.8(4)
C56 C54 C55 114.1(8)
C56 C54 C58 109.8(7)
C55 C54 C58 109.4(6)
C56 C54 C57 108.0(7)
C55 C54 C57 102.8(8)
C58 C54 C57 112.7(6)
C63 C58 C59 117.7(6)
C63 C58 C54 122.7(7)
C59 C58 C54 119.6(6)
C60 C59 C58 121.7(7)
C59 C60 C61 120.0(7)
C62 C61 C60 117.7(6)
C62 C61 C64 119.8(6)
C60 C61 C64 122.4(7)
C63 C62 C61 121.5(6)
C58 C63 C62 121.4(7)
C77 C64 C65 118.4(5)
C77 C64 C61 124.4(6)
C65 C64 C61 117.1(6)
C66 C65 C64 121.0(6)
N3 C66 C65 117.6(6)
N3 C66 C67 112.6(5)
C65 C66 C67 129.8(6)
C68 C67 C72 120.6(5)
C68 C67 C66 122.0(5)
C72 C67 C66 117.4(5)
C69 C68 C67 120.3(6)
C68 C69 C70 121.3(5)
C69 C70 C71 116.9(5)
C69 C70 C73 119.8(5)
C71 C70 C73 123.4(5)
C72 C71 C70 123.9(5)
C71 C72 C67 117.0(5)
C71 C72 Au2 132.2(4)
C67 C72 Au2 110.5(4)
C76 C73 C70 109.7(5)
C76 C73 C74 109.6(5)
C70 C73 C74 108.9(5)
C76 C73 C75 108.4(5)
C70 C73 C75 112.2(5)
C74 C73 C75 108.1(5)
C82 C77 C64 118.2(6)
C82 C77 C78 115.3(6)
C64 C77 C78 126.5(6)
C79 C78 C77 115.5(6)
C78 C79 C80 116.8(6)
C81 C80 C83 116.9(6)
C81 C80 C79 117.6(6)
C83 C80 C79 125.0(6)
C80 C81 C86 123.4(6)
C80 C81 C82 120.3(6)
C86 C81 C82 116.0(5)
N3 C82 C77 120.7(6)
N3 C82 C81 113.5(5)
C77 C82 C81 125.7(6)
C80 C83 C84 121.2(6)
C83 C84 C85 121.9(6)
C86 C85 C84 116.4(5)
C86 C85 C87 120.9(5)
C84 C85 C87 122.6(6)
C81 C86 C85 119.8(5)
C81 C86 Au2 112.0(4)
C85 C86 Au2 128.0(4)
C88 C87 C92 115.7(5)
C88 C87 C85 122.9(5)
C92 C87 C85 121.4(5)
C87 C88 C89 124.7(5)
C90 C89 C88 118.1(5)
C90 C89 C93 122.0(6)
C88 C89 C93 119.4(5)
C89 C90 C91 119.5(5)
C90 C91 C92 120.9(5)
C90 C91 C98 132.7(5)
C92 C91 C98 106.4(5)
N4 C92 C91 110.0(5)
N4 C92 C87 129.3(5)
C91 C92 C87 120.4(5)
C95 C93 C89 112.7(6)
C95 C93 C94 108.2(6)
C89 C93 C94 112.4(6)
C95 C93 C96 108.4(7)
C89 C93 C96 107.3(5)
C94 C93 C96 107.7(6)
C102 C97 N4 128.8(5)
C102 C97 C98 120.5(5)
N4 C97 C98 110.4(5)
C97 C98 C99 120.2(5)
C97 C98 C91 106.1(5)
C99 C98 C91 133.7(5)
C100 C99 C98 120.3(5)
C99 C100 C101 117.6(5)
C99 C100 C103 121.6(5)
C101 C100 C103 120.7(5)
C102 C101 C100 123.2(5)
C97 C102 C101 117.9(5)
C105 C103 C106 108.5(6)
C105 C103 C100 109.3(5)
C106 C103 C100 111.3(5)
C105 C103 C104 109.6(6)
C106 C103 C104 106.5(6)
C100 C103 C104 111.6(5)
C111 C107 C109 110.2(8)
C111 C107 C108 113.5(6)
C109 C107 C108 111.8(9)
C111 C107 C110 107.1(6)
C109 C107 C110 108.4(8)
C108 C107 C110 105.5(8)
C111 C107 C164 110.1(8)
C111 C107 C163 114.2(12)
C164 C107 C163 110.8(13)
C111 C107 C162 108.1(8)
C164 C107 C162 108.5(12)
C163 C107 C162 104.7(13)
C112 C111 C118 115.8(5)
C112 C111 C107 122.5(5)
C118 C111 C107 121.8(5)
C113 C112 C111 121.9(5)
C112 C113 C114 121.3(5)
C113 C114 C115 117.6(5)
C113 C114 C119 119.8(5)
C115 C114 C119 122.4(5)
C118 C115 C114 121.1(5)
C115 C118 C111 122.3(5)
C120 C119 C132 118.0(5)
C120 C119 C114 118.6(5)
C132 C119 C114 123.4(5)
C121 C120 C119 122.8(5)
N5 C121 C120 117.0(5)
N5 C121 C122 113.5(5)
C120 C121 C122 129.5(5)
C123 C122 C127 120.1(5)
C123 C122 C121 122.8(5)
C127 C122 C121 117.1(5)
C124 C123 C122 121.2(5)
C123 C124 C125 120.5(5)
C124 C125 C126 117.6(5)
C124 C125 C128 119.9(5)
C126 C125 C128 122.4(5)
C127 C126 C125 123.5(5)
C126 C127 C122 116.4(5)
C126 C127 Au3 133.5(4)
C122 C127 Au3 110.0(4)
C129 C128 C130 107.9(5)
C129 C128 C125 112.5(5)
C130 C128 C125 109.0(5)
C129 C128 C131 108.5(5)
C130 C128 C131 109.2(5)
C125 C128 C131 109.7(5)
C137 C132 C119 116.5(5)
C137 C132 C133 118.1(5)
C119 C132 C133 125.3(5)
C132 C133 C134 113.7(5)
C135 C134 C133 116.1(5)
C136 C135 C138 116.1(5)
C136 C135 C134 119.2(5)
C138 C135 C134 124.4(5)
C135 C136 C141 122.8(5)
C135 C136 C137 119.8(5)
C141 C136 C137 117.2(5)
N5 C137 C132 122.2(5)
N5 C137 C136 113.6(5)
C132 C137 C136 124.2(5)
C139 C138 C135 121.8(5)
C138 C139 C140 121.7(5)
C141 C140 C139 116.3(5)
C141 C140 C142 121.8(5)
C139 C140 C142 121.8(5)
C136 C141 C140 120.8(5)
C136 C141 Au3 111.1(4)
C140 C141 Au3 127.8(4)
C143 C142 C147 116.0(5)
C143 C142 C140 122.1(5)
C147 C142 C140 122.0(5)
C144 C143 C142 125.3(6)
C143 C144 C145 117.4(5)
C143 C144 C148 122.1(5)
C145 C144 C148 120.5(5)
C146 C145 C144 119.8(6)
C145 C146 C147 121.2(5)
C145 C146 C153 132.1(6)
C147 C146 C153 106.7(5)
C142 C147 N6 130.6(5)
C142 C147 C146 120.0(5)
N6 C147 C146 109.0(5)
C167 C148 C165 110.3(7)
C167 C148 C166 109.3(6)
C165 C148 C166 105.9(5)
C167 C148 C144 111.1(5)
C165 C148 C144 107.9(6)
C166 C148 C144 112.2(5)
C144 C148 C149 108.0(16)
C144 C148 C150 104.5(13)
C149 C148 C150 112.6(12)
C144 C148 C151 110.6(15)
C149 C148 C151 110.9(12)
C150 C148 C151 109.9(12)
N6 C152 C157 129.9(5)
N6 C152 C153 110.1(4)
C157 C152 C153 119.7(5)
C154 C153 C152 120.5(5)
C154 C153 C146 132.6(5)
C152 C153 C146 106.7(5)
C155 C154 C153 120.3(5)
C154 C155 C156 117.3(5)
C154 C155 C158 123.2(5)
C156 C155 C158 119.5(5)
C157 C156 C155 123.6(5)
C156 C157 C152 118.6(5)
C159 C158 C155 108.9(5)
C159 C158 C160 108.3(5)
C155 C158 C160 111.9(4)
C159 C158 C161 108.8(5)
C155 C158 C161 110.2(4)
C160 C158 C161 108.6(5)

loop_
_geom_bond_atom_site_label_1
_geom_bond_atom_site_label_2
_geom_bond_distance
Au1 N1 1.987(5)
Au1 N2 2.014(5)
Au1 C33 2.057(5)
Au1 C19 2.106(5)
Au2 N3 1.987(5)
Au2 N4 1.989(5)
Au2 C86 2.041(5)
Au2 C72 2.101(6)
Au3 N5 1.998(5)
Au3 N6 2.015(5)
Au3 C141 2.063(6)
Au3 C127 2.134(5)
N1 C13 1.348(7)
N1 C29 1.364(7)
N2 C39 1.398(7)
N2 C44 1.404(6)
N3 C66 1.346(8)
N3 C82 1.352(7)
N4 C92 1.387(7)
N4 C97 1.391(7)
N5 C121 1.341(7)
N5 C137 1.351(7)
N6 C152 1.386(7)
N6 C147 1.406(7)
C1 C3 1.519(10)
C1 C4 1.519(10)
C1 C5 1.531(8)
C1 C2 1.540(10)
C5 C10 1.384(9)
C5 C6 1.404(8)
C6 C7 1.373(8)
C7 C8 1.381(8)
C8 C9 1.390(8)
C8 C11 1.476(8)
C9 C10 1.378(8)
C11 C24 1.413(8)
C11 C12 1.422(7)
C12 C13 1.388(8)
C13 C14 1.471(7)
C14 C15 1.378(7)
C14 C19 1.438(7)
C15 C16 1.379(7)
C16 C17 1.396(8)
C17 C18 1.401(8)
C17 C20 1.537(8)
C18 C19 1.383(7)
C20 C21 1.525(9)
C20 C22 1.544(10)
C20 C23 1.568(11)
C24 C29 1.379(8)
C24 C25 1.531(7)
C25 C26 1.495(8)
C26 C27 1.514(8)
C27 C30 1.396(8)
C27 C28 1.402(8)
C28 C33 1.406(8)
C28 C29 1.440(8)
C30 C31 1.375(8)
C31 C32 1.421(7)
C32 C33 1.388(8)
C32 C34 1.471(8)
C34 C35 1.405(8)
C34 C39 1.418(7)
C35 C36 1.392(9)
C36 C37 1.383(8)
C36 C40B 1.573(14)
C36 C40A 1.580(11)
C37 C38 1.404(8)
C38 C39 1.399(8)
C38 C45 1.438(7)
C40A C41A 1.546(11)
C40A C43A 1.552(12)
C40A C42A 1.555(11)
C40B C41B 1.526(15)
C40B C43B 1.531(17)
C40B C42B 1.538(17)
C44 C49 1.396(7)
C44 C45 1.405(7)
C45 C46 1.398(7)
C46 C47 1.388(7)
C47 C48 1.405(7)
C47 C50 1.531(7)
C48 C49 1.380(7)
C50 C52 1.524(8)
C50 C51 1.529(8)
C50 C53 1.533(7)
C54 C56 1.465(12)
C54 C55 1.503(11)
C54 C58 1.538(9)
C54 C57 1.552(11)
C58 C63 1.377(9)
C58 C59 1.395(11)
C59 C60 1.390(10)
C60 C61 1.407(9)
C61 C62 1.388(9)
C61 C64 1.479(8)
C62 C63 1.385(8)
C64 C77 1.409(10)
C64 C65 1.425(9)
C65 C66 1.371(8)
C66 C67 1.459(8)
C67 C68 1.397(8)
C67 C72 1.406(8)
C68 C69 1.382(8)
C69 C70 1.398(8)
C70 C71 1.399(8)
C70 C73 1.526(8)
C71 C72 1.395(8)
C73 C76 1.519(8)
C73 C74 1.537(8)
C73 C75 1.541(8)
C77 C82 1.372(8)
C77 C78 1.530(9)
C78 C79 1.505(10)
C79 C80 1.522(9)
C80 C81 1.379(8)
C80 C83 1.382(9)
C81 C86 1.390(8)
C81 C82 1.472(9)
C83 C84 1.385(9)
C84 C85 1.414(8)
C85 C86 1.401(8)
C85 C87 1.475(8)
C87 C88 1.387(8)
C87 C92 1.422(8)
C88 C89 1.398(9)
C89 C90 1.394(8)
C89 C93 1.529(8)
C90 C91 1.394(8)
C91 C92 1.405(8)
C91 C98 1.448(7)
C93 C95 1.498(9)
C93 C94 1.535(8)
C93 C96 1.568(10)
C97 C102 1.390(7)
C97 C98 1.399(8)
C98 C99 1.401(8)
C99 C100 1.396(7)
C100 C101 1.401(7)
C100 C103 1.532(7)
C101 C102 1.390(7)
C103 C105 1.497(9)
C103 C106 1.529(9)
C103 C104 1.545(9)
C107 C111 1.519(8)
C107 C109 1.521(10)
C107 C108 1.529(9)
C107 C110 1.543(9)
C107 C164 1.548(14)
C107 C163 1.550(15)
C107 C162 1.563(14)
C111 C112 1.401(8)
C111 C118 1.409(8)
C112 C113 1.387(7)
C113 C114 1.390(8)
C114 C115 1.393(8)
C114 C119 1.470(8)
C115 C118 1.378(8)
C119 C120 1.392(7)
C119 C132 1.440(8)
C120 C121 1.381(7)
C121 C122 1.459(7)
C122 C123 1.393(7)
C122 C127 1.422(7)
C123 C124 1.380(7)
C124 C125 1.395(7)
C125 C126 1.406(8)
C125 C128 1.537(7)
C126 C127 1.396(8)
C128 C129 1.519(8)
C128 C130 1.535(9)
C128 C131 1.546(8)
C132 C137 1.380(8)
C132 C133 1.503(7)
C133 C134 1.545(8)
C134 C135 1.497(8)
C135 C136 1.390(7)
C135 C138 1.405(8)
C136 C141 1.391(8)
C136 C137 1.456(7)
C138 C139 1.376(8)
C139 C140 1.418(8)
C140 C141 1.398(8)
C140 C142 1.476(8)
C142 C143 1.394(8)
C142 C147 1.399(8)
C143 C144 1.389(9)
C144 C145 1.393(8)
C144 C148 1.547(8)
C145 C146 1.388(8)
C146 C147 1.415(8)
C146 C153 1.438(7)
C148 C167 1.490(9)
C148 C165 1.534(9)
C148 C166 1.534(9)
C148 C149 1.56(3)
C148 C150 1.57(3)
C148 C151 1.59(3)
C152 C157 1.391(7)
C152 C153 1.406(7)
C153 C154 1.404(7)
C154 C155 1.393(7)
C155 C156 1.408(7)
C155 C158 1.536(8)
C156 C157 1.375(7)
C158 C159 1.532(8)
C158 C160 1.536(8)
C158 C161 1.541(8)

loop_
_geom_torsion_atom_site_label_1
_geom_torsion_atom_site_label_2
_geom_torsion_atom_site_label_3
_geom_torsion_atom_site_label_4
_geom_torsion
C3 C1 C5 C10 -10.2(9)
C4 C1 C5 C10 113.2(8)
C2 C1 C5 C10 -128.9(7)
C3 C1 C5 C6 169.7(6)
C4 C1 C5 C6 -66.9(9)
C2 C1 C5 C6 51.0(8)
C10 C5 C6 C7 4.0(9)
C1 C5 C6 C7 -175.9(5)
C5 C6 C7 C8 0.6(9)
C6 C7 C8 C9 -4.6(8)
C6 C7 C8 C11 176.5(5)
C7 C8 C9 C10 4.1(8)
C11 C8 C9 C10 -177.0(5)
C8 C9 C10 C5 0.6(9)
C6 C5 C10 C9 -4.6(9)
C1 C5 C10 C9 175.4(6)
C7 C8 C11 C24 -135.5(6)
C9 C8 C11 C24 45.6(8)
C7 C8 C11 C12 43.5(8)
C9 C8 C11 C12 -135.4(6)
C24 C11 C12 C13 -1.6(8)
C8 C11 C12 C13 179.3(5)
C29 N1 C13 C12 1.2(8)
Au1 N1 C13 C12 174.7(4)
C29 N1 C13 C14 179.4(5)
Au1 N1 C13 C14 -7.1(6)
C11 C12 C13 N1 -0.8(8)
C11 C12 C13 C14 -178.6(5)
N1 C13 C14 C15 -174.3(5)
C12 C13 C14 C15 3.6(9)
N1 C13 C14 C19 3.0(7)
C12 C13 C14 C19 -179.0(5)
C19 C14 C15 C16 -1.2(8)
C13 C14 C15 C16 176.0(5)
C14 C15 C16 C17 -2.8(9)
C15 C16 C17 C18 2.4(9)
C15 C16 C17 C20 -178.1(6)
C16 C17 C18 C19 2.1(9)
C20 C17 C18 C19 -177.5(6)
C17 C18 C19 C14 -5.7(8)
C17 C18 C19 Au1 -178.0(4)
C15 C14 C19 C18 5.2(8)
C13 C14 C19 C18 -172.2(5)
C15 C14 C19 Au1 179.1(4)
C13 C14 C19 Au1 1.7(6)
C16 C17 C20 C21 2.7(10)
C18 C17 C20 C21 -177.8(7)
C16 C17 C20 C22 -117.3(7)
C18 C17 C20 C22 62.2(8)
C16 C17 C20 C23 123.1(7)
C18 C17 C20 C23 -57.4(8)
C12 C11 C24 C29 3.7(8)
C8 C11 C24 C29 -177.3(5)
C12 C11 C24 C25 -169.2(6)
C8 C11 C24 C25 9.9(9)
C29 C24 C25 C26 38.1(8)
C11 C24 C25 C26 -148.8(6)
C24 C25 C26 C27 -47.6(8)
C25 C26 C27 C30 -154.1(6)
C25 C26 C27 C28 30.2(8)
C30 C27 C28 C33 -2.3(9)
C26 C27 C28 C33 173.8(6)
C30 C27 C28 C29 -178.3(5)
C26 C27 C28 C29 -2.1(8)
C13 N1 C29 C24 0.9(8)
Au1 N1 C29 C24 -172.9(4)
C13 N1 C29 C28 -178.6(5)
Au1 N1 C29 C28 7.6(6)
C11 C24 C29 N1 -3.4(8)
C25 C24 C29 N1 170.3(5)
C11 C24 C29 C28 176.0(5)
C25 C24 C29 C28 -10.3(8)
C27 C28 C29 N1 171.1(5)
C33 C28 C29 N1 -5.0(7)
C27 C28 C29 C24 -8.3(9)
C33 C28 C29 C24 175.5(5)
C28 C27 C30 C31 2.6(9)
C26 C27 C30 C31 -173.2(6)
C27 C30 C31 C32 0.9(10)
C30 C31 C32 C33 -4.7(9)
C30 C31 C32 C34 175.3(6)
C31 C32 C33 C28 4.9(8)
C34 C32 C33 C28 -175.1(5)
C31 C32 C33 Au1 177.9(4)
C34 C32 C33 Au1 -2.1(8)
C27 C28 C33 C32 -1.5(9)
C29 C28 C33 C32 174.4(5)
C27 C28 C33 Au1 -175.8(5)
C29 C28 C33 Au1 0.1(6)
C33 C32 C34 C35 170.7(6)
C31 C32 C34 C35 -9.3(9)
C33 C32 C34 C39 -10.1(9)
C31 C32 C34 C39 169.9(6)
C39 C34 C35 C36 -1.6(10)
C32 C34 C35 C36 177.8(7)
C34 C35 C36 C37 -1.6(11)
C34 C35 C36 C40B -165.5(9)
C34 C35 C36 C40A 170.4(7)
C35 C36 C37 C38 1.5(10)
C40B C36 C37 C38 162.7(9)
C40A C36 C37 C38 -171.2(6)
C36 C37 C38 C39 1.7(9)
C36 C37 C38 C45 -178.4(6)
C44 N2 C39 C38 2.3(6)
Au1 N2 C39 C38 -165.7(4)
C44 N2 C39 C34 -174.4(6)
Au1 N2 C39 C34 17.6(8)
C37 C38 C39 N2 178.0(5)
C45 C38 C39 N2 -1.9(6)
C37 C38 C39 C34 -5.0(9)
C45 C38 C39 C34 175.2(5)
C35 C34 C39 N2 -178.9(6)
C32 C34 C39 N2 1.8(10)
C35 C34 C39 C38 4.7(8)
C32 C34 C39 C38 -174.6(5)
C37 C36 C40A C41A 163.4(9)
C35 C36 C40A C41A -8.8(13)
C37 C36 C40A C43A -76.9(10)
C35 C36 C40A C43A 110.9(10)
C37 C36 C40A C42A 41.3(11)
C35 C36 C40A C42A -130.9(9)
C37 C36 C40B C41B -114.7(14)
C35 C36 C40B C41B 47.6(17)
C37 C36 C40B C43B 13.3(18)
C35 C36 C40B C43B 175.5(12)
C37 C36 C40B C42B 124.2(13)
C35 C36 C40B C42B -73.5(13)
C39 N2 C44 C49 169.9(5)
Au1 N2 C44 C49 -23.3(8)
C39 N2 C44 C45 -1.7(6)
Au1 N2 C44 C45 165.0(4)
C49 C44 C45 C46 4.5(8)
N2 C44 C45 C46 177.2(5)
C49 C44 C45 C38 -172.1(5)
N2 C44 C45 C38 0.6(6)
C39 C38 C45 C46 -175.3(6)
C37 C38 C45 C46 4.9(11)
C39 C38 C45 C44 0.8(6)
C37 C38 C45 C44 -179.1(6)
C44 C45 C46 C47 -1.0(8)
C38 C45 C46 C47 174.6(6)
C45 C46 C47 C48 -2.0(7)
C45 C46 C47 C50 -180.0(5)
C46 C47 C48 C49 1.6(8)
C50 C47 C48 C49 179.6(5)
C47 C48 C49 C44 1.8(8)
N2 C44 C49 C48 -175.8(5)
C45 C44 C49 C48 -4.8(7)
C46 C47 C50 C52 119.2(5)
C48 C47 C50 C52 -58.7(6)
C46 C47 C50 C51 -1.5(7)
C48 C47 C50 C51 -179.4(5)
C46 C47 C50 C53 -120.8(6)
C48 C47 C50 C53 61.3(6)
C56 C54 C58 C63 125.9(9)
C55 C54 C58 C63 -108.1(9)
C57 C54 C58 C63 5.5(11)
C56 C54 C58 C59 -55.8(10)
C55 C54 C58 C59 70.1(10)
C57 C54 C58 C59 -176.2(8)
C63 C58 C59 C60 1.7(12)
C54 C58 C59 C60 -176.7(7)
C58 C59 C60 C61 0.8(13)
C59 C60 C61 C62 -2.3(11)
C59 C60 C61 C64 175.1(7)
C60 C61 C62 C63 1.6(11)
C64 C61 C62 C63 -175.9(7)
C59 C58 C63 C62 -2.5(11)
C54 C58 C63 C62 175.9(7)
C61 C62 C63 C58 0.9(11)
C62 C61 C64 C77 -135.8(7)
C60 C61 C64 C77 46.9(10)
C62 C61 C64 C65 43.8(9)
C60 C61 C64 C65 -133.5(7)
C77 C64 C65 C66 -1.0(9)
C61 C64 C65 C66 179.4(6)
C82 N3 C66 C65 -4.1(8)
Au2 N3 C66 C65 -176.6(4)
C82 N3 C66 C67 178.1(5)
Au2 N3 C66 C67 5.5(6)
C64 C65 C66 N3 3.8(9)
C64 C65 C66 C67 -178.8(6)
N3 C66 C67 C68 174.1(5)
C65 C66 C67 C68 -3.5(9)
N3 C66 C67 C72 -4.0(7)
C65 C66 C67 C72 178.4(6)
C72 C67 C68 C69 0.2(9)
C66 C67 C68 C69 -177.9(5)
C67 C68 C69 C70 2.6(9)
C68 C69 C70 C71 -2.7(8)
C68 C69 C70 C73 177.3(5)
C69 C70 C71 C72 0.1(8)
C73 C70 C71 C72 -179.9(5)
C70 C71 C72 C67 2.5(8)
C70 C71 C72 Au2 175.7(4)
C68 C67 C72 C71 -2.6(8)
C66 C67 C72 C71 175.5(5)
C68 C67 C72 Au2 -177.2(4)
C66 C67 C72 Au2 0.9(6)
C69 C70 C73 C76 -57.6(7)
C71 C70 C73 C76 122.3(6)
C69 C70 C73 C74 62.3(7)
C71 C70 C73 C74 -117.8(6)
C69 C70 C73 C75 -178.1(5)
C71 C70 C73 C75 1.9(8)
C65 C64 C77 C82 -1.6(9)
C61 C64 C77 C82 177.9(6)
C65 C64 C77 C78 177.2(6)
C61 C64 C77 C78 -3.3(10)
C82 C77 C78 C79 -26.8(8)
C64 C77 C78 C79 154.4(6)
C77 C78 C79 C80 35.8(9)
C78 C79 C80 C81 -24.3(9)
C78 C79 C80 C83 163.8(6)
C83 C80 C81 C86 2.6(9)
C79 C80 C81 C86 -170.0(6)
C83 C80 C81 C82 176.1(6)
C79 C80 C81 C82 3.6(9)
C66 N3 C82 C77 1.4(9)
Au2 N3 C82 C77 174.2(4)
C66 N3 C82 C81 177.9(5)
Au2 N3 C82 C81 -9.4(6)
C64 C77 C82 N3 1.5(9)
C78 C77 C82 N3 -177.4(5)
C64 C77 C82 C81 -174.5(6)
C78 C77 C82 C81 6.6(9)
C80 C81 C82 N3 -170.7(5)
C86 C81 C82 N3 3.3(8)
C80 C81 C82 C77 5.5(9)
C86 C81 C82 C77 179.5(6)
C81 C80 C83 C84 -4.1(10)
C79 C80 C83 C84 167.8(6)
C80 C83 C84 C85 0.6(10)
C83 C84 C85 C86 4.4(9)
C83 C84 C85 C87 -171.8(6)
C80 C81 C86 C85 2.6(9)
C82 C81 C86 C85 -171.2(5)
C80 C81 C86 Au2 177.8(5)
C82 C81 C86 Au2 4.0(7)
C84 C85 C86 C81 -5.9(8)
C87 C85 C86 C81 170.4(5)
C84 C85 C86 Au2 179.7(4)
C87 C85 C86 Au2 -3.9(9)
C86 C85 C87 C88 -161.9(6)
C84 C85 C87 C88 14.2(9)
C86 C85 C87 C92 18.7(9)
C84 C85 C87 C92 -165.2(6)
C92 C87 C88 C89 2.4(9)
C85 C87 C88 C89 -177.1(6)
C87 C88 C89 C90 4.1(10)
C87 C88 C89 C93 -167.7(6)
C88 C89 C90 C91 -4.3(9)
C93 C89 C90 C91 167.2(6)
C89 C90 C91 C92 -1.8(9)
C89 C90 C91 C98 177.6(6)
C97 N4 C92 C91 -4.8(6)
Au2 N4 C92 C91 159.5(4)
C97 N4 C92 C87 169.5(6)
Au2 N4 C92 C87 -26.2(8)
C90 C91 C92 N4 -176.6(5)
C98 C91 C92 N4 3.9(6)
C90 C91 C92 C87 8.6(9)
C98 C91 C92 C87 -171.0(5)
C88 C87 C92 N4 177.7(6)
C85 C87 C92 N4 -2.8(9)
C88 C87 C92 C91 -8.6(8)
C85 C87 C92 C91 170.9(5)
C90 C89 C93 C95 21.4(9)
C88 C89 C93 C95 -167.2(6)
C90 C89 C93 C94 144.0(6)
C88 C89 C93 C94 -44.7(9)
C90 C89 C93 C96 -97.9(7)
C88 C89 C93 C96 73.5(7)
C92 N4 C97 C102 -169.8(6)
Au2 N4 C97 C102 27.5(9)
C92 N4 C97 C98 3.9(6)
Au2 N4 C97 C98 -158.7(4)
C102 C97 C98 C99 -5.7(8)
N4 C97 C98 C99 179.9(5)
C102 C97 C98 C91 172.8(5)
N4 C97 C98 C91 -1.5(6)
C90 C91 C98 C97 179.1(6)
C92 C91 C98 C97 -1.4(6)
C90 C91 C98 C99 -2.6(11)
C92 C91 C98 C99 176.9(6)
C97 C98 C99 C100 3.3(8)
C91 C98 C99 C100 -174.7(6)
C98 C99 C100 C101 -0.1(8)
C98 C99 C100 C103 -177.5(5)
C99 C100 C101 C102 -0.8(8)
C103 C100 C101 C102 176.6(5)
N4 C97 C102 C101 177.9(5)
C98 C97 C102 C101 4.7(8)
C100 C101 C102 C97 -1.5(8)
C99 C100 C103 C105 85.3(7)
C101 C100 C103 C105 -92.0(7)
C99 C100 C103 C106 -154.9(6)
C101 C100 C103 C106 27.8(8)
C99 C100 C103 C104 -36.1(8)
C101 C100 C103 C104 146.6(6)
C109 C107 C111 C112 -134.6(8)
C108 C107 C111 C112 -8.4(10)
C110 C107 C111 C112 107.7(8)
C164 C107 C111 C112 69.7(11)
C163 C107 C111 C112 -164.8(11)
C162 C107 C111 C112 -48.7(12)
C109 C107 C111 C118 45.0(9)
C108 C107 C111 C118 171.3(8)
C110 C107 C111 C118 -72.7(8)
C164 C107 C111 C118 -110.7(11)
C163 C107 C111 C118 14.8(13)
C162 C107 C111 C118 130.9(11)
C118 C111 C112 C113 -1.3(8)
C107 C111 C112 C113 178.3(5)
C111 C112 C113 C114 -0.5(8)
C112 C113 C114 C115 2.3(8)
C112 C113 C114 C119 -173.8(5)
C113 C114 C115 C118 -2.3(8)
C119 C114 C115 C118 173.7(5)
C114 C115 C118 C111 0.5(9)
C112 C111 C118 C115 1.3(8)
C107 C111 C118 C115 -178.3(5)
C113 C114 C119 C120 41.9(8)
C115 C114 C119 C120 -133.9(6)
C113 C114 C119 C132 -137.7(5)
C115 C114 C119 C132 46.4(8)
C132 C119 C120 C121 -3.7(8)
C114 C119 C120 C121 176.7(5)
C137 N5 C121 C120 -5.4(8)
Au3 N5 C121 C120 -177.3(4)
C137 N5 C121 C122 174.8(5)
Au3 N5 C121 C122 2.8(6)
C119 C120 C121 N5 6.9(8)
C119 C120 C121 C122 -173.3(5)
N5 C121 C122 C123 -177.1(5)
C120 C121 C122 C123 3.1(9)
N5 C121 C122 C127 1.8(7)
C120 C121 C122 C127 -178.0(5)
C127 C122 C123 C124 3.5(8)
C121 C122 C123 C124 -177.7(5)
C122 C123 C124 C125 3.5(8)
C123 C124 C125 C126 -4.9(8)
C123 C124 C125 C128 177.4(5)
C124 C125 C126 C127 -0.6(8)
C128 C125 C126 C127 177.1(5)
C125 C126 C127 C122 7.2(8)
C125 C126 C127 Au3 -176.0(4)
C123 C122 C127 C126 -8.5(8)
C121 C122 C127 C126 172.6(5)
C123 C122 C127 Au3 173.9(4)
C121 C122 C127 Au3 -5.0(6)
C124 C125 C128 C129 -170.9(5)
C126 C125 C128 C129 11.5(8)
C124 C125 C128 C130 69.5(7)
C126 C125 C128 C130 -108.1(6)
C124 C125 C128 C131 -50.0(7)
C126 C125 C128 C131 132.4(6)
C120 C119 C132 C137 -1.1(7)
C114 C119 C132 C137 178.5(5)
C120 C119 C132 C133 175.1(5)
C114 C119 C132 C133 -5.3(8)
C137 C132 C133 C134 -26.4(7)
C119 C132 C133 C134 157.4(5)
C132 C133 C134 C135 35.3(7)
C133 C134 C135 C136 -24.2(8)
C133 C134 C135 C138 161.4(6)
C138 C135 C136 C141 2.6(8)
C134 C135 C136 C141 -172.3(5)
C138 C135 C136 C137 177.8(5)
C134 C135 C136 C137 2.9(8)
C121 N5 C137 C132 0.7(8)
Au3 N5 C137 C132 172.9(4)
C121 N5 C137 C136 -179.1(5)
Au3 N5 C137 C136 -6.9(6)
C119 C132 C137 N5 2.6(8)
C133 C132 C137 N5 -173.9(5)
C119 C132 C137 C136 -177.6(5)
C133 C132 C137 C136 5.9(8)
C135 C136 C137 N5 -173.1(5)
C141 C136 C137 N5 2.4(7)
C135 C136 C137 C132 7.1(8)
C141 C136 C137 C132 -177.4(5)
C136 C135 C138 C139 -4.2(9)
C134 C135 C138 C139 170.4(6)
C135 C138 C139 C140 0.5(9)
C138 C139 C140 C141 4.8(9)
C138 C139 C140 C142 -174.3(6)
C135 C136 C141 C140 2.9(9)
C137 C136 C141 C140 -172.5(5)
C135 C136 C141 Au3 178.3(4)
C137 C136 C141 Au3 3.0(6)
C139 C140 C141 C136 -6.4(8)
C142 C140 C141 C136 172.7(5)
C139 C140 C141 Au3 178.9(4)
C142 C140 C141 Au3 -1.9(8)
C141 C140 C142 C143 -165.7(6)
C139 C140 C142 C143 13.4(9)
C141 C140 C142 C147 14.2(8)
C139 C140 C142 C147 -166.7(5)
C147 C142 C143 C144 4.6(9)
C140 C142 C143 C144 -175.5(6)
C142 C143 C144 C145 -0.3(9)
C142 C143 C144 C148 -177.9(6)
C143 C144 C145 C146 -0.7(9)
C148 C144 C145 C146 176.9(5)
C144 C145 C146 C147 -2.8(9)
C144 C145 C146 C153 176.5(6)
C143 C142 C147 N6 179.3(5)
C140 C142 C147 N6 -0.7(9)
C143 C142 C147 C146 -7.8(8)
C140 C142 C147 C146 172.2(5)
C152 N6 C147 C142 170.7(6)
Au3 N6 C147 C142 -23.2(8)
C152 N6 C147 C146 -2.8(6)
Au3 N6 C147 C146 163.3(4)
C145 C146 C147 C142 7.3(9)
C153 C146 C147 C142 -172.1(5)
C145 C146 C147 N6 -178.4(5)
C153 C146 C147 N6 2.1(6)
C143 C144 C148 C167 -138.4(7)
C145 C144 C148 C167 44.1(9)
C143 C144 C148 C165 100.6(7)
C145 C144 C148 C165 -76.9(7)
C143 C144 C148 C166 -15.7(9)
C145 C144 C148 C166 166.8(6)
C143 C144 C148 C149 47.5(15)
C145 C144 C148 C149 -130.0(14)
C143 C144 C148 C150 -72.6(14)
C145 C144 C148 C150 109.9(14)
C143 C144 C148 C151 169.1(15)
C145 C144 C148 C151 -8.4(16)
C147 N6 C152 C157 -171.3(5)
Au3 N6 C152 C157 24.3(8)
C147 N6 C152 C153 2.3(6)
Au3 N6 C152 C153 -162.1(4)
N6 C152 C153 C154 -176.5(5)
C157 C152 C153 C154 -2.1(8)
N6 C152 C153 C146 -1.0(6)
C157 C152 C153 C146 173.4(5)
C145 C146 C153 C154 -5.4(11)
C147 C146 C153 C154 174.0(6)
C145 C146 C153 C152 179.9(6)
C147 C146 C153 C152 -0.7(6)
C152 C153 C154 C155 0.0(8)
C146 C153 C154 C155 -174.1(6)
C153 C154 C155 C156 1.1(8)
C153 C154 C155 C158 178.5(5)
C154 C155 C156 C157 -0.2(8)
C158 C155 C156 C157 -177.7(5)
C155 C156 C157 C152 -1.8(8)
N6 C152 C157 C156 176.0(5)
C153 C152 C157 C156 2.9(8)
C154 C155 C158 C159 -120.6(6)
C156 C155 C158 C159 56.8(6)
C154 C155 C158 C160 -0.9(7)
C156 C155 C158 C160 176.5(5)
C154 C155 C158 C161 120.1(6)
C156 C155 C158 C161 -62.5(7)
